data_4304237
loop_
_publ_author_name
'Ajay Venugopal'
'Raphael J. F. Berger'
'Alexander Willner'
'Tania Pape'
'Norbert W. Mitzel'

_publ_section_title
;
Potassium Hydroxylamine Complexes
;
_journal_name_full 'Inorganic Chemistry'
_journal_page_first 4506
_journal_page_last 4512
_journal_paper_doi 10.1021/ic701701e
_journal_volume 47
_journal_year 2008
_chemical_formula_sum 'C832 H992 K48 N48 O88'
_chemical_formula_weight 14949.54
_chemical_name_systematic
; 
 ? 
;
_space_group_IT_number 15
_symmetry_cell_setting monoclinic
_symmetry_space_group_name_Hall '-C 2yc'
_symmetry_space_group_name_H-M 'C 1 2/c 1'
_atom_sites_solution_hydrogens geom
_atom_sites_solution_primary direct
_atom_sites_solution_secondary difmap
_audit_creation_method SHELXL-97
_cell_angle_alpha 90.00
_cell_angle_beta 112.013(2)
_cell_angle_gamma 90.00
_cell_formula_units_Z 1
_cell_length_a 56.511(6)
_cell_length_b 14.5171(15)
_cell_length_c 26.289(3)
_cell_measurement_reflns_used 900
_cell_measurement_temperature 153(2)
_cell_measurement_theta_max 22.5
_cell_measurement_theta_min 1
_cell_volume 19995(4)
_computing_cell_refinement 'SAINT (Bruker AXS, 2000)'
_computing_data_collection 'SMART (Bruker AXS, 2000)'
_computing_data_reduction 'SAINT,SADABS (Bruker AXS, 2000)'
_computing_molecular_graphics
;
ORTEP3,L.J. Farrugia, J. Appl. Cryst. (1997) 30, 565
;
_computing_structure_refinement 'SHELXL-97 (Sheldrick, 1997)'
_computing_structure_solution 'SHELXS-97 (Sheldrick, 1990)'
_diffrn_ambient_temperature 153(2)
_diffrn_detector_area_resol_mean 80
_diffrn_measured_fraction_theta_full 0.994
_diffrn_measured_fraction_theta_max 0.994
_diffrn_measurement_device_type 'CCD area detector'
_diffrn_measurement_method 'Omega and Phi scans'
_diffrn_radiation_monochromator graphite
_diffrn_radiation_source 'rotating anode'
_diffrn_radiation_type MoK\a
_diffrn_radiation_wavelength 0.71073
_diffrn_reflns_av_R_equivalents 0.1063
_diffrn_reflns_av_sigmaI/netI 0.1162
_diffrn_reflns_limit_h_max 79
_diffrn_reflns_limit_h_min -79
_diffrn_reflns_limit_k_max 20
_diffrn_reflns_limit_k_min -20
_diffrn_reflns_limit_l_max 36
_diffrn_reflns_limit_l_min -36
_diffrn_reflns_number 112823
_diffrn_reflns_theta_full 30.03
_diffrn_reflns_theta_max 30.03
_diffrn_reflns_theta_min 0.78
_exptl_absorpt_coefficient_mu 0.322
_exptl_absorpt_correction_T_max 0.9563
_exptl_absorpt_correction_T_min 0.9124
_exptl_absorpt_correction_type multi-scan
_exptl_absorpt_process_details
; 
 Corrections were done with the SADABS program, utilizing the none merged
 raw data obtained from the integration process. Integration and final cell
 refinement were done with SAINT.

 SADABS reports ratio of Tmin/Tmax =  0.832002  

;
_exptl_crystal_colour 'pale yellow'
_exptl_crystal_density_diffrn 1.242
_exptl_crystal_density_method 'not measured'
_exptl_crystal_description 'transparent prism'
_exptl_crystal_F_000 7936
_exptl_crystal_size_max 0.29
_exptl_crystal_size_mid 0.20
_exptl_crystal_size_min 0.14
_refine_diff_density_max 0.947
_refine_diff_density_min -0.499
_refine_diff_density_rms 0.069
_refine_ls_extinction_method none
_refine_ls_goodness_of_fit_ref 1.012
_refine_ls_hydrogen_treatment noref
_refine_ls_matrix_type full
_refine_ls_number_parameters 1183
_refine_ls_number_reflns 29074
_refine_ls_number_restraints 10
_refine_ls_restrained_S_all 1.012
_refine_ls_R_factor_all 0.1646
_refine_ls_R_factor_gt 0.0795
_refine_ls_shift/su_max 0.001
_refine_ls_shift/su_mean 0.000
_refine_ls_structure_factor_coef Fsqd
_refine_ls_weighting_details 'calc w=1/[\s^2^(Fo^2^)+(0.0748P)^2^+11.5481P] where P=(Fo^2^+2Fc^2^)/3'
_refine_ls_weighting_scheme calc
_refine_ls_wR_factor_gt 0.1583
_refine_ls_wR_factor_ref 0.1907
_reflns_number_gt 15031
_reflns_number_total 29074
_reflns_threshold_expression >2sigma(I)
_cod_data_source_file ic701701e-file008.cif
_cod_data_source_block sad
_cod_database_code 4304237

loop_
_symmetry_equiv_pos_as_xyz
'x, y, z'
'-x, y, -z+1/2'
'x+1/2, y+1/2, z'
'-x+1/2, y+1/2, -z+1/2'
'-x, -y, -z'
'x, -y, z-1/2'
'-x+1/2, -y+1/2, -z'
'x+1/2, -y+1/2, z-1/2'

loop_
_atom_site_label
_atom_site_type_symbol
_atom_site_fract_x
_atom_site_fract_y
_atom_site_fract_z
_atom_site_U_iso_or_equiv
_atom_site_adp_type
_atom_site_occupancy
_atom_site_symmetry_multiplicity
_atom_site_calc_flag
_atom_site_refinement_flags
_atom_site_disorder_assembly
_atom_site_disorder_group
K1 K 0.068377(12) 0.78000(5) 0.02654(3) 0.03056(16) Uani 1 1 d . . .
O1 O 0.17550(4) 0.87689(15) 0.07113(9) 0.0338(5) Uani 1 1 d . . .
N1 N 0.19976(5) 0.92076(18) 0.09741(10) 0.0312(6) Uani 1 1 d . . .
K2 K 0.100051(12) 0.79092(5) 0.18087(3) 0.02843(15) Uani 1 1 d . . .
O2 O 0.14889(4) 0.77967(15) 0.17634(8) 0.0292(5) Uani 1 1 d . . .
N2 N 0.15272(5) 0.78772(18) 0.23338(9) 0.0298(6) Uani 1 1 d . . .
K3 K 0.193667(13) 0.76768(5) 0.15784(3) 0.03318(17) Uani 1 1 d . . .
O3 O 0.17424(4) 0.62287(15) 0.10036(8) 0.0319(5) Uani 1 1 d . . .
N3 N 0.17806(5) 0.55939(18) 0.06244(10) 0.0295(6) Uani 1 1 d . . .
K4 K 0.162909(13) 0.72840(5) 0.01466(3) 0.03068(16) Uani 1 1 d . . .
O4 O 0.08372(4) 0.65787(14) 0.10696(9) 0.0309(5) Uani 1 1 d . . .
N4 N 0.05997(4) 0.61137(17) 0.09500(10) 0.0283(6) Uani 1 1 d . . .
K5 K 0.128205(12) 0.64450(5) 0.10574(3) 0.02684(15) Uani 1 1 d . . .
O5 O 0.11441(4) 0.75416(14) 0.01477(8) 0.0266(4) Uani 1 1 d . . .
N5 N 0.09616(4) 0.74823(16) -0.04116(9) 0.0229(5) Uani 1 1 d . . .
K6 K 0.132138(12) 0.89475(5) 0.08691(3) 0.02797(15) Uani 1 1 d . . .
O6 O 0.08804(4) 0.90623(14) 0.09884(8) 0.0307(5) Uani 1 1 d . . .
N6 N 0.08141(5) 0.96488(17) 0.13487(10) 0.0279(6) Uani 1 1 d . . .
C10 C 0.21649(6) 0.8875(2) 0.06975(13) 0.0357(8) Uani 1 1 d . . .
H10A H 0.2096 0.9080 0.0310 0.043 Uiso 1 1 calc R . .
H10B H 0.2166 0.8193 0.0700 0.043 Uiso 1 1 calc R . .
C20 C 0.19592(7) 1.0192(2) 0.08863(14) 0.0367(8) Uani 1 1 d . . .
H20A H 0.1855 1.0303 0.0495 0.044 Uiso 1 1 calc R . .
H20B H 0.2127 1.0490 0.0968 0.044 Uiso 1 1 calc R . .
C30 C 0.16954(6) 0.7120(2) 0.26278(12) 0.0355(8) Uani 1 1 d . . .
H30A H 0.1740 0.7201 0.3027 0.043 Uiso 1 1 calc R . .
H30B H 0.1855 0.7148 0.2557 0.043 Uiso 1 1 calc R . .
C40 C 0.16565(6) 0.8757(2) 0.25221(13) 0.0366(8) Uani 1 1 d . . .
H40A H 0.1559 0.9250 0.2270 0.044 Uiso 1 1 calc R . .
H40B H 0.1828 0.8730 0.2503 0.044 Uiso 1 1 calc R . .
C50 C 0.20203(7) 0.5112(3) 0.09166(15) 0.0474(10) Uani 1 1 d . A .
H50A H 0.2034 0.4569 0.0701 0.057 Uiso 1 1 calc R . .
H50B H 0.2023 0.4892 0.1275 0.057 Uiso 1 1 calc R . .
C60 C 0.15712(6) 0.4933(2) 0.04637(13) 0.0349(7) Uani 1 1 d . . .
H60A H 0.1407 0.5271 0.0327 0.042 Uiso 1 1 calc R . .
H60B H 0.1579 0.4575 0.0790 0.042 Uiso 1 1 calc R . .
C70 C 0.04838(6) 0.6541(2) 0.13067(14) 0.0332(7) Uani 1 1 d . . .
H70A H 0.0467 0.7211 0.1231 0.040 Uiso 1 1 calc R . .
H70B H 0.0601 0.6459 0.1693 0.040 Uiso 1 1 calc R . .
C80 C 0.06589(6) 0.5157(2) 0.11193(13) 0.0318(7) Uani 1 1 d . . .
H80A H 0.0504 0.4866 0.1140 0.038 Uiso 1 1 calc R . .
H80B H 0.0793 0.5149 0.1493 0.038 Uiso 1 1 calc R . .
C90 C 0.09980(6) 0.6587(2) -0.06259(12) 0.0280(7) Uani 1 1 d . . .
H90A H 0.0998 0.6105 -0.0359 0.034 Uiso 1 1 calc R . .
H90B H 0.1168 0.6579 -0.0652 0.034 Uiso 1 1 calc R . .
C100 C 0.10189(6) 0.8228(2) -0.07239(12) 0.0277(7) Uani 1 1 d . . .
H10C H 0.0932 0.8102 -0.1121 0.033 Uiso 1 1 calc R . .
H10D H 0.1205 0.8243 -0.0639 0.033 Uiso 1 1 calc R . .
C110 C 0.10100(6) 1.0363(2) 0.15422(13) 0.0317(7) Uani 1 1 d . . .
H11A H 0.1008 1.0740 0.1227 0.038 Uiso 1 1 calc R . .
H11B H 0.1180 1.0069 0.1705 0.038 Uiso 1 1 calc R . .
C120 C 0.05661(6) 1.0073(2) 0.10276(13) 0.0342(7) Uani 1 1 d . . .
H12B H 0.0565 1.0260 0.0664 0.041 Uiso 1 1 calc R . .
H12C H 0.0543 1.0633 0.1219 0.041 Uiso 1 1 calc R . .
O15 O 0.23549(6) 0.7669(3) 0.25684(14) 0.0922(12) Uani 1 1 d . . .
O16 O 0.16329(6) 0.72210(19) -0.08835(10) 0.0568(7) Uani 1 1 d . . .
C11 C 0.24339(6) 0.9224(2) 0.09714(14) 0.0389(8) Uani 1 1 d . . .
C12 C 0.25614(7) 0.9621(3) 0.06759(17) 0.0612(12) Uani 1 1 d . . .
H12A H 0.2478 0.9696 0.0291 0.073 Uiso 1 1 calc R . .
C13 C 0.28124(8) 0.9915(4) 0.0935(2) 0.0811(17) Uani 1 1 d . . .
H13A H 0.2898 1.0193 0.0725 0.097 Uiso 1 1 calc R . .
C14 C 0.29374(7) 0.9812(3) 0.14875(18) 0.0627(13) Uani 1 1 d . . .
H14A H 0.3110 1.0002 0.1660 0.075 Uiso 1 1 calc R . .
C15 C 0.28127(7) 0.9437(3) 0.17870(17) 0.0622(12) Uani 1 1 d . . .
H15A H 0.2897 0.9374 0.2173 0.075 Uiso 1 1 calc R . .
C16 C 0.25622(7) 0.9142(3) 0.15301(16) 0.0595(12) Uani 1 1 d . . .
H16A H 0.2477 0.8878 0.1745 0.071 Uiso 1 1 calc R . .
C21 C 0.18310(6) 1.0636(2) 0.12305(13) 0.0327(7) Uani 1 1 d . . .
C22 C 0.16393(7) 1.1277(3) 0.10096(16) 0.0489(9) Uani 1 1 d . . .
H22A H 0.1579 1.1403 0.0627 0.059 Uiso 1 1 calc R . .
C23 C 0.15330(8) 1.1739(3) 0.1331(2) 0.0642(12) Uani 1 1 d . . .
H23A H 0.1402 1.2180 0.1171 0.077 Uiso 1 1 calc R . .
C24 C 0.16170(8) 1.1560(3) 0.18809(19) 0.0593(12) Uani 1 1 d . . .
H24A H 0.1547 1.1884 0.2105 0.071 Uiso 1 1 calc R . .
C25 C 0.18019(9) 1.0915(3) 0.21085(17) 0.0557(11) Uani 1 1 d . . .
H25A H 0.1858 1.0782 0.2489 0.067 Uiso 1 1 calc R . .
C26 C 0.19089(8) 1.0451(3) 0.17836(15) 0.0473(9) Uani 1 1 d . . .
H26A H 0.2037 1.0002 0.1945 0.057 Uiso 1 1 calc R . .
C31 C 0.15744(6) 0.6189(2) 0.24586(12) 0.0314(7) Uani 1 1 d . . .
C32 C 0.13753(7) 0.5912(3) 0.26127(14) 0.0422(9) Uani 1 1 d . . .
H32A H 0.1313 0.6319 0.2817 0.051 Uiso 1 1 calc R . .
C33 C 0.12669(7) 0.5051(3) 0.24709(16) 0.0526(10) Uani 1 1 d . . .
H33A H 0.1133 0.4866 0.2583 0.063 Uiso 1 1 calc R . .
C34 C 0.13522(7) 0.4459(3) 0.21668(16) 0.0507(10) Uani 1 1 d . . .
H34A H 0.1276 0.3871 0.2064 0.061 Uiso 1 1 calc R . .
C35 C 0.15479(7) 0.4727(2) 0.20141(14) 0.0439(9) Uani 1 1 d . . .
H35A H 0.1609 0.4316 0.1810 0.053 Uiso 1 1 calc R . .
C36 C 0.16576(6) 0.5583(2) 0.21518(13) 0.0350(8) Uani 1 1 d . . .
H36A H 0.1843 0.5622 0.2213 0.042 Uiso 1 1 calc R . .
C41 C 0.16852(7) 0.9009(2) 0.30986(14) 0.0420(9) Uani 1 1 d . . .
C42 C 0.14746(9) 0.9027(3) 0.32463(16) 0.0565(11) Uani 1 1 d . . .
H42A H 0.1312 0.8859 0.2985 0.068 Uiso 1 1 calc R . .
C43 C 0.14964(13) 0.9286(3) 0.37657(19) 0.0784(16) Uani 1 1 d . . .
H43A H 0.1349 0.9288 0.3858 0.094 Uiso 1 1 calc R . .
C44 C 0.17202(16) 0.9531(3) 0.4140(2) 0.095(2) Uani 1 1 d . . .
H44A H 0.1731 0.9722 0.4493 0.114 Uiso 1 1 calc R . .
C45 C 0.19373(13) 0.9509(4) 0.4020(2) 0.0921(19) Uani 1 1 d . . .
H45A H 0.2098 0.9667 0.4293 0.110 Uiso 1 1 calc R . .
C46 C 0.19195(9) 0.9250(3) 0.34845(17) 0.0729(14) Uani 1 1 d . . .
H46A H 0.2067 0.9243 0.3394 0.088 Uiso 1 1 calc R . .
C51 C 0.22444(8) 0.5749(4) 0.1006(2) 0.0700(16) Uani 1 1 d . . .
C52 C 0.2309(2) 0.5985(11) 0.0600(8) 0.084(5) Uani 0.74(3) 1 d P A 1
H52A H 0.2217 0.5772 0.0237 0.101 Uiso 0.74(3) 1 calc PR A 1
C53 C 0.2515(3) 0.6555(12) 0.0720(10) 0.117(7) Uani 0.74(3) 1 d P A 1
H53A H 0.2566 0.6763 0.0435 0.141 Uiso 0.74(3) 1 calc PR A 1
C54 C 0.2650(3) 0.6833(18) 0.1261(18) 0.16(2) Uani 0.74(3) 1 d P A 1
H54A H 0.2789 0.7245 0.1334 0.191 Uiso 0.74(3) 1 calc PR A 1
C55 C 0.2589(2) 0.6539(12) 0.1676(8) 0.137(8) Uani 0.74(3) 1 d P A 1
H55A H 0.2685 0.6735 0.2040 0.164 Uiso 0.74(3) 1 calc PR A 1
C56 C 0.2386(2) 0.5950(12) 0.1575(7) 0.084(4) Uani 0.74(3) 1 d P A 1
H56A H 0.2342 0.5693 0.1860 0.101 Uiso 0.74(3) 1 calc PR A 1
C52A C 0.2251(8) 0.623(3) 0.046(2) 0.081(12) Uani 0.26(3) 1 d P A 2
H52B H 0.2107 0.6136 0.0126 0.097 Uiso 0.26(3) 1 calc PR A 2
C53A C 0.2463(5) 0.6823(19) 0.0419(12) 0.050(7) Uani 0.26(3) 1 d P A 2
H53B H 0.2475 0.6998 0.0081 0.060 Uiso 0.26(3) 1 calc PR A 2
C54A C 0.2644(8) 0.709(2) 0.095(3) 0.090(14) Uani 0.26(3) 1 d P A 2
H54B H 0.2765 0.7552 0.0950 0.108 Uiso 0.26(3) 1 calc PR A 2
C55A C 0.2657(11) 0.679(4) 0.139(2) 0.083(16) Uiso 0.26(3) 1 d P A 2
H55B H 0.2801 0.6908 0.1712 0.100 Uiso 0.26(3) 1 calc PR A 2
C56A C 0.2434(7) 0.621(2) 0.1401(13) 0.049(7) Uani 0.26(3) 1 d P A 2
H56B H 0.2425 0.6170 0.1755 0.059 Uiso 0.26(3) 1 calc PR A 2
C61 C 0.15792(7) 0.4279(2) 0.00254(14) 0.0364(8) Uani 1 1 d . . .
C62 C 0.16028(10) 0.3344(3) 0.01126(18) 0.0719(15) Uani 1 1 d . . .
H62A H 0.1610 0.3099 0.0453 0.086 Uiso 1 1 calc R . .
C63 C 0.16168(12) 0.2757(3) -0.0290(2) 0.0826(17) Uani 1 1 d . . .
H63A H 0.1632 0.2112 -0.0223 0.099 Uiso 1 1 calc R . .
C64 C 0.16086(9) 0.3096(3) -0.07844(18) 0.0620(12) Uani 1 1 d . . .
H64A H 0.1618 0.2692 -0.1060 0.074 Uiso 1 1 calc R . .
C65 C 0.15856(7) 0.4038(3) -0.08732(14) 0.0469(9) Uani 1 1 d . . .
H65A H 0.1579 0.4283 -0.1213 0.056 Uiso 1 1 calc R . .
C66 C 0.15722(6) 0.4620(2) -0.04732(14) 0.0395(8) Uani 1 1 d . . .
H66A H 0.1558 0.5265 -0.0539 0.047 Uiso 1 1 calc R . .
C71 C 0.02248(6) 0.6159(2) 0.12392(13) 0.0309(7) Uani 1 1 d . . .
C72 C 0.00449(6) 0.5928(3) 0.07273(14) 0.0420(8) Uani 1 1 d . . .
H72A H 0.0088 0.5969 0.0411 0.050 Uiso 1 1 calc R . .
C73 C -0.01975(7) 0.5639(3) 0.06756(16) 0.0482(9) Uani 1 1 d . . .
H73A H -0.0321 0.5499 0.0323 0.058 Uiso 1 1 calc R . .
C74 C -0.02605(7) 0.5555(3) 0.11262(17) 0.0481(10) Uani 1 1 d . . .
H74A H -0.0426 0.5353 0.1087 0.058 Uiso 1 1 calc R . .
C75 C -0.00843(7) 0.5762(3) 0.16365(16) 0.0485(10) Uani 1 1 d . . .
H75A H -0.0128 0.5705 0.1950 0.058 Uiso 1 1 calc R . .
C76 C 0.01586(7) 0.6055(2) 0.16935(15) 0.0407(8) Uani 1 1 d . . .
H76A H 0.0281 0.6186 0.2049 0.049 Uiso 1 1 calc R . .
C81 C 0.07488(6) 0.4583(2) 0.07502(13) 0.0304(7) Uani 1 1 d . . .
C82 C 0.07626(8) 0.3636(2) 0.08311(16) 0.0506(10) Uani 1 1 d . . .
H82A H 0.0718 0.3381 0.1116 0.061 Uiso 1 1 calc R . .
C83 C 0.08400(9) 0.3058(3) 0.05080(17) 0.0612(12) Uani 1 1 d . . .
H83A H 0.0844 0.2411 0.0565 0.073 Uiso 1 1 calc R . .
C84 C 0.09115(8) 0.3418(3) 0.00998(16) 0.0508(10) Uani 1 1 d . . .
H84A H 0.0971 0.3024 -0.0115 0.061 Uiso 1 1 calc R . .
C85 C 0.08952(6) 0.4355(2) 0.00089(14) 0.0387(8) Uani 1 1 d . . .
H85A H 0.0940 0.4606 -0.0277 0.046 Uiso 1 1 calc R . .
C86 C 0.08140(6) 0.4935(2) 0.03304(14) 0.0355(8) Uani 1 1 d . . .
H86A H 0.0803 0.5579 0.0262 0.043 Uiso 1 1 calc R . .
C91 C 0.07997(6) 0.6339(2) -0.11806(12) 0.0257(6) Uani 1 1 d . . .
C92 C 0.05584(6) 0.6735(2) -0.13815(13) 0.0305(7) Uani 1 1 d . . .
H92A H 0.0513 0.7172 -0.1164 0.037 Uiso 1 1 calc R . .
C93 C 0.03825(6) 0.6501(2) -0.18950(13) 0.0368(8) Uani 1 1 d . . .
H93A H 0.0219 0.6787 -0.2029 0.044 Uiso 1 1 calc R . .
C94 C 0.04422(7) 0.5859(2) -0.22118(14) 0.0408(8) Uani 1 1 d . . .
H94A H 0.0322 0.5702 -0.2565 0.049 Uiso 1 1 calc R . .
C95 C 0.06788(7) 0.5444(2) -0.20128(14) 0.0398(8) Uani 1 1 d . . .
H95A H 0.0720 0.4988 -0.2225 0.048 Uiso 1 1 calc R . .
C96 C 0.08583(6) 0.5692(2) -0.15002(13) 0.0328(7) Uani 1 1 d . . .
H96A H 0.1022 0.5413 -0.1370 0.039 Uiso 1 1 calc R . .
C101 C 0.09346(6) 0.9151(2) -0.05957(12) 0.0281(7) Uani 1 1 d . . .
O102 O 0.08618(6) 0.7844(3) 0.27819(13) 0.0810(10) Uani 1 1 d . . .
C102 C 0.11054(7) 0.9861(2) -0.03629(14) 0.0387(8) Uani 1 1 d . . .
H10E H 0.1283 0.9766 -0.0273 0.046 Uiso 1 1 calc R . .
C103 C 0.10182(8) 1.0711(2) -0.02606(16) 0.0518(10) Uani 1 1 d . . .
H10F H 0.1136 1.1193 -0.0101 0.062 Uiso 1 1 calc R . .
C104 C 0.07622(8) 1.0856(2) -0.03892(16) 0.0499(10) Uani 1 1 d . . .
H10G H 0.0703 1.1440 -0.0323 0.060 Uiso 1 1 calc R . .
C105 C 0.05920(7) 1.0158(2) -0.06128(16) 0.0458(9) Uani 1 1 d . . .
H10H H 0.0415 1.0252 -0.0695 0.055 Uiso 1 1 calc R . .
C106 C 0.06777(6) 0.9319(2) -0.07188(14) 0.0373(8) Uani 1 1 d . . .
H10I H 0.0558 0.8843 -0.0880 0.045 Uiso 1 1 calc R . .
C111 C 0.09685(6) 1.0979(2) 0.19633(13) 0.0303(7) Uani 1 1 d . . .
C112 C 0.09364(7) 1.0601(2) 0.24180(14) 0.0432(9) Uani 1 1 d . . .
H11C H 0.0950 0.9954 0.2474 0.052 Uiso 1 1 calc R . .
C113 C 0.08845(8) 1.1158(3) 0.27904(14) 0.0476(9) Uani 1 1 d . . .
H11D H 0.0861 1.0889 0.3098 0.057 Uiso 1 1 calc R . .
C114 C 0.08667(7) 1.2101(2) 0.27186(14) 0.0408(8) Uani 1 1 d . . .
H11E H 0.0831 1.2483 0.2975 0.049 Uiso 1 1 calc R . .
C115 C 0.09006(7) 1.2481(2) 0.22741(14) 0.0396(8) Uani 1 1 d . . .
H11F H 0.0888 1.3129 0.2222 0.048 Uiso 1 1 calc R . .
C116 C 0.09525(6) 1.1929(2) 0.19008(14) 0.0357(8) Uani 1 1 d . . .
H11G H 0.0978 1.2203 0.1597 0.043 Uiso 1 1 calc R . .
C121 C 0.03485(6) 0.9425(2) 0.09487(14) 0.0347(8) Uani 1 1 d . . .
C122 C 0.01941(7) 0.9089(3) 0.04388(16) 0.0486(10) Uani 1 1 d . . .
H12D H 0.0226 0.9262 0.0122 0.058 Uiso 1 1 calc R . .
C123 C -0.00089(8) 0.8498(3) 0.0388(2) 0.0653(13) Uani 1 1 d . . .
H12E H -0.0113 0.8270 0.0037 0.078 Uiso 1 1 calc R . .
C124 C -0.00587(8) 0.8246(3) 0.0834(2) 0.0630(13) Uani 1 1 d . . .
H12F H -0.0196 0.7837 0.0796 0.076 Uiso 1 1 calc R . .
C125 C 0.00889(8) 0.8584(3) 0.1339(2) 0.0606(11) Uani 1 1 d . . .
H12G H 0.0053 0.8418 0.1652 0.073 Uiso 1 1 calc R . .
C126 C 0.02903(7) 0.9167(3) 0.13928(16) 0.0476(9) Uani 1 1 d . . .
H12H H 0.0391 0.9398 0.1746 0.057 Uiso 1 1 calc R . .
C131 C 0.09311(12) 0.7169(4) 0.3175(3) 0.106(2) Uani 1 1 d . . .
H13B H 0.1111 0.7254 0.3423 0.127 Uiso 1 1 calc R . .
H13C H 0.0914 0.6556 0.2999 0.127 Uiso 1 1 calc R . .
C132 C 0.07637(17) 0.7222(4) 0.3491(3) 0.141(3) Uani 1 1 d . . .
H13D H 0.0689 0.6611 0.3508 0.169 Uiso 1 1 calc R . .
H13E H 0.0860 0.7438 0.3869 0.169 Uiso 1 1 calc R . .
C133 C 0.05670(12) 0.7868(5) 0.3201(3) 0.109(2) Uani 1 1 d . . .
H13F H 0.0406 0.7547 0.2984 0.131 Uiso 1 1 calc R . .
H13G H 0.0535 0.8303 0.3457 0.131 Uiso 1 1 calc R . .
C134 C 0.06669(16) 0.8318(6) 0.2862(4) 0.183(5) Uani 1 1 d . . .
H13H H 0.0528 0.8423 0.2501 0.220 Uiso 1 1 calc R . .
H13I H 0.0732 0.8928 0.3022 0.220 Uiso 1 1 calc R . .
O14 O 0.02130(4) 0.77449(17) -0.06535(10) 0.0436(6) Uani 1 1 d . . .
C141 C 0.01349(9) 0.6822(3) -0.06467(19) 0.0655(12) Uani 1 1 d . . .
H14B H 0.0258 0.6399 -0.0711 0.079 Uiso 1 1 calc R . .
H14C H 0.0128 0.6675 -0.0285 0.079 Uiso 1 1 calc R . .
C142 C -0.01999(9) 0.7593(4) -0.1303(2) 0.0975(19) Uani 1 1 d . . .
H14D H -0.0348 0.7791 -0.1215 0.117 Uiso 1 1 calc R . .
H14E H -0.0253 0.7566 -0.1707 0.117 Uiso 1 1 calc R . .
C143 C -0.01078(10) 0.6710(4) -0.1062(4) 0.142(3) Uani 1 1 d . . .
H14F H -0.0227 0.6445 -0.0905 0.170 Uiso 1 1 calc R . .
H14G H -0.0097 0.6283 -0.1346 0.170 Uiso 1 1 calc R . .
C144 C 0.00182(7) 0.8241(3) -0.10610(17) 0.0589(11) Uani 1 1 d . . .
H14H H 0.0079 0.8463 -0.1347 0.071 Uiso 1 1 calc R . .
H14I H -0.0034 0.8779 -0.0897 0.071 Uiso 1 1 calc R . .
C151 C 0.24156(11) 0.6853(5) 0.2893(3) 0.113(2) Uani 1 1 d . . .
H15B H 0.2267 0.6433 0.2780 0.135 Uiso 1 1 calc R . .
H15C H 0.2560 0.6528 0.2845 0.135 Uiso 1 1 calc R . .
C161 C 0.17066(11) 0.8132(3) -0.0964(2) 0.0816(16) Uani 1 1 d . . .
H16B H 0.1894 0.8207 -0.0779 0.098 Uiso 1 1 calc R . .
H16C H 0.1622 0.8589 -0.0810 0.098 Uiso 1 1 calc R . .
C152 C 0.2482(2) 0.7115(5) 0.3443(3) 0.183(5) Uani 1 1 d . . .
H15D H 0.2588 0.6641 0.3698 0.220 Uiso 1 1 calc R . .
H15E H 0.2329 0.7244 0.3530 0.220 Uiso 1 1 calc R . .
C162 C 0.16267(9) 0.8269(3) -0.15702(17) 0.0619(12) Uani 1 1 d . . .
H16D H 0.1460 0.8592 -0.1724 0.074 Uiso 1 1 calc R . .
H16E H 0.1756 0.8630 -0.1656 0.074 Uiso 1 1 calc R . .
C153 C 0.26263(19) 0.7945(7) 0.3457(4) 0.228(6) Uani 1 1 d . . .
H15F H 0.2809 0.7794 0.3549 0.274 Uiso 1 1 calc R . .
H15G H 0.2614 0.8375 0.3738 0.274 Uiso 1 1 calc R . .
C163 C 0.16065(10) 0.7321(3) -0.17907(16) 0.0645(13) Uani 1 1 d . . .
H16F H 0.1772 0.7107 -0.1795 0.077 Uiso 1 1 calc R . .
H16G H 0.1476 0.7283 -0.2167 0.077 Uiso 1 1 calc R . .
C154 C 0.25123(14) 0.8383(5) 0.2885(2) 0.120(2) Uani 1 1 d . . .
H15H H 0.2411 0.8939 0.2887 0.145 Uiso 1 1 calc R . .
H15I H 0.2647 0.8550 0.2746 0.145 Uiso 1 1 calc R . .
C164 C 0.15291(10) 0.6770(3) -0.13922(17) 0.0646(12) Uani 1 1 d . . .
H16H H 0.1341 0.6741 -0.1517 0.078 Uiso 1 1 calc R . .
H16I H 0.1596 0.6134 -0.1362 0.078 Uiso 1 1 calc R . .
O20 O 0.2506(3) 0.6880(7) 0.5058(6) 0.232(7) Uiso 0.50 1 d PD . 3
C201 C 0.2312(2) 0.7307(12) 0.4605(7) 0.243(12) Uiso 0.50 1 d PD B 3
H20C H 0.2194 0.7662 0.4730 0.292 Uiso 0.50 1 calc PR B 3
H20D H 0.2212 0.6838 0.4337 0.292 Uiso 0.50 1 calc PR B 3
C202 C 0.2449(3) 0.7933(12) 0.4355(5) 0.253(12) Uiso 0.50 1 d PD B 3
H20E H 0.2345 0.8481 0.4188 0.303 Uiso 0.50 1 calc PR B 3
H20F H 0.2494 0.7609 0.4073 0.303 Uiso 0.50 1 calc PR B 3
C203 C 0.2686(3) 0.8195(10) 0.4847(7) 0.164(7) Uiso 0.50 1 d PD B 3
H20G H 0.2828 0.8375 0.4734 0.197 Uiso 0.50 1 calc PR B 3
H20H H 0.2650 0.8705 0.5058 0.197 Uiso 0.50 1 calc PR B 3
C204 C 0.2745(2) 0.7320(12) 0.5173(7) 0.281(15) Uiso 0.50 1 d PD B 3
H20I H 0.2860 0.6924 0.5061 0.338 Uiso 0.50 1 calc PR B 3
H20J H 0.2829 0.7454 0.5570 0.338 Uiso 0.50 1 calc PR B 3
O21 O 0.0000 0.1638(3) 0.2500 0.0771(13) Uani 1 2 d S . .
C211 C 0.02182(9) 0.1079(4) 0.2641(2) 0.0778(14) Uani 1 1 d . . .
H21A H 0.0350 0.1287 0.2991 0.093 Uiso 1 1 calc R . .
H21B H 0.0291 0.1108 0.2352 0.093 Uiso 1 1 calc R . .
C212 C 0.01370(10) 0.0125(4) 0.2696(2) 0.0897(17) Uani 1 1 d . . .
H21C H 0.0151 -0.0004 0.3076 0.108 Uiso 1 1 calc R . .
H21D H 0.0239 -0.0333 0.2586 0.108 Uiso 1 1 calc R . .

loop_
_atom_site_aniso_label
_atom_site_aniso_U_11
_atom_site_aniso_U_22
_atom_site_aniso_U_33
_atom_site_aniso_U_23
_atom_site_aniso_U_13
_atom_site_aniso_U_12
K1 0.0264(3) 0.0393(4) 0.0241(3) -0.0057(3) 0.0073(3) 0.0052(3)
O1 0.0266(11) 0.0399(13) 0.0345(12) -0.0087(10) 0.0112(9) -0.0111(10)
N1 0.0276(14) 0.0349(15) 0.0333(14) -0.0075(12) 0.0138(12) -0.0061(11)
K2 0.0319(3) 0.0305(4) 0.0253(3) -0.0020(3) 0.0136(3) 0.0001(3)
O2 0.0327(11) 0.0363(12) 0.0171(10) -0.0008(9) 0.0076(9) 0.0014(9)
N2 0.0355(14) 0.0344(15) 0.0171(12) 0.0002(11) 0.0071(11) 0.0042(12)
K3 0.0286(3) 0.0417(4) 0.0263(3) -0.0060(3) 0.0069(3) -0.0025(3)
O3 0.0313(11) 0.0354(13) 0.0300(12) -0.0079(10) 0.0125(9) 0.0060(10)
N3 0.0300(14) 0.0313(15) 0.0285(14) -0.0059(11) 0.0126(11) 0.0050(11)
K4 0.0330(4) 0.0338(4) 0.0254(3) -0.0039(3) 0.0111(3) -0.0008(3)
O4 0.0272(11) 0.0278(12) 0.0423(13) -0.0034(10) 0.0182(10) -0.0063(9)
N4 0.0257(13) 0.0255(14) 0.0368(15) 0.0007(11) 0.0155(11) -0.0021(11)
K5 0.0243(3) 0.0317(4) 0.0249(3) -0.0009(3) 0.0098(3) 0.0030(3)
O5 0.0255(10) 0.0326(12) 0.0174(10) 0.0002(9) 0.0033(8) 0.0014(9)
N5 0.0284(13) 0.0229(13) 0.0161(11) 0.0018(10) 0.0068(10) 0.0034(10)
K6 0.0303(3) 0.0304(4) 0.0259(3) -0.0024(3) 0.0136(3) -0.0006(3)
O6 0.0368(12) 0.0305(12) 0.0277(11) -0.0073(9) 0.0154(10) 0.0048(9)
N6 0.0323(14) 0.0249(13) 0.0278(13) -0.0056(11) 0.0127(11) 0.0048(11)
C10 0.0311(17) 0.044(2) 0.0331(18) -0.0129(15) 0.0138(14) -0.0067(15)
C20 0.045(2) 0.0354(19) 0.0344(18) -0.0051(15) 0.0208(16) -0.0109(15)
C30 0.0370(18) 0.046(2) 0.0203(15) 0.0030(14) 0.0068(13) 0.0060(16)
C40 0.0409(19) 0.039(2) 0.0279(17) -0.0041(15) 0.0102(15) 0.0015(15)
C50 0.043(2) 0.060(3) 0.0346(19) -0.0070(18) 0.0087(16) 0.0228(19)
C60 0.046(2) 0.0302(18) 0.0351(18) -0.0035(14) 0.0226(16) -0.0030(15)
C70 0.0329(17) 0.0319(18) 0.0389(18) -0.0026(15) 0.0181(15) -0.0021(14)
C80 0.0328(17) 0.0289(17) 0.0370(18) 0.0043(14) 0.0168(14) -0.0016(14)
C90 0.0347(17) 0.0234(16) 0.0238(15) 0.0019(12) 0.0087(13) 0.0071(13)
C100 0.0331(16) 0.0287(16) 0.0219(15) 0.0034(13) 0.0111(13) -0.0008(13)
C110 0.0370(18) 0.0312(17) 0.0317(17) -0.0045(14) 0.0182(14) 0.0012(14)
C120 0.0405(19) 0.0286(17) 0.0337(18) 0.0003(14) 0.0140(15) 0.0125(15)
O15 0.061(2) 0.140(4) 0.052(2) 0.009(2) -0.0067(16) -0.014(2)
O16 0.086(2) 0.0503(17) 0.0420(15) -0.0005(13) 0.0334(15) -0.0063(15)
C11 0.0324(18) 0.046(2) 0.041(2) -0.0149(17) 0.0165(16) -0.0086(15)
C12 0.042(2) 0.100(4) 0.045(2) -0.015(2) 0.0199(19) -0.019(2)
C13 0.051(3) 0.135(5) 0.071(3) -0.024(3) 0.039(3) -0.042(3)
C14 0.034(2) 0.097(4) 0.058(3) -0.032(3) 0.020(2) -0.024(2)
C15 0.041(2) 0.091(4) 0.049(2) -0.018(2) 0.0101(19) -0.015(2)
C16 0.043(2) 0.087(3) 0.047(2) -0.009(2) 0.0162(19) -0.021(2)
C21 0.0385(18) 0.0292(17) 0.0330(17) -0.0057(14) 0.0163(15) -0.0098(14)
C22 0.060(2) 0.041(2) 0.046(2) 0.0014(18) 0.0209(19) 0.0033(19)
C23 0.059(3) 0.060(3) 0.075(3) -0.006(2) 0.027(2) 0.013(2)
C24 0.071(3) 0.050(3) 0.073(3) -0.025(2) 0.046(3) -0.010(2)
C25 0.084(3) 0.052(3) 0.043(2) -0.010(2) 0.038(2) -0.012(2)
C26 0.062(2) 0.045(2) 0.035(2) -0.0003(17) 0.0194(18) 0.0031(19)
C31 0.0322(17) 0.0399(19) 0.0185(15) 0.0094(13) 0.0054(13) 0.0075(14)
C32 0.041(2) 0.051(2) 0.0338(19) 0.0059(17) 0.0125(16) 0.0097(17)
C33 0.041(2) 0.063(3) 0.053(2) 0.018(2) 0.0167(19) -0.002(2)
C34 0.055(2) 0.038(2) 0.048(2) 0.0115(18) 0.0074(19) -0.0062(18)
C35 0.058(2) 0.037(2) 0.0326(19) 0.0080(16) 0.0120(17) 0.0082(18)
C36 0.0333(17) 0.0364(19) 0.0308(17) 0.0072(15) 0.0067(14) 0.0093(15)
C41 0.065(2) 0.0257(18) 0.0275(17) 0.0002(14) 0.0078(17) 0.0056(17)
C42 0.100(3) 0.038(2) 0.040(2) -0.0046(18) 0.036(2) -0.002(2)
C43 0.163(5) 0.038(2) 0.053(3) -0.007(2) 0.062(3) -0.003(3)
C44 0.199(7) 0.043(3) 0.036(3) -0.002(2) 0.036(4) 0.009(4)
C45 0.120(5) 0.071(4) 0.042(3) -0.015(3) -0.019(3) 0.012(3)
C46 0.078(3) 0.071(3) 0.044(3) -0.018(2) -0.006(2) 0.009(3)
C51 0.033(2) 0.086(4) 0.078(3) -0.048(3) 0.005(2) 0.021(2)
C52 0.032(5) 0.077(9) 0.141(11) -0.059(9) 0.032(6) -0.006(5)
C53 0.092(10) 0.089(10) 0.21(2) -0.027(11) 0.097(13) -0.018(7)
C54 0.027(6) 0.100(15) 0.31(5) -0.12(2) 0.018(13) -0.018(6)
C55 0.034(6) 0.179(14) 0.167(15) -0.104(12) 0.003(6) 0.014(6)
C56 0.040(5) 0.093(11) 0.092(10) -0.038(7) -0.006(5) 0.017(6)
C52A 0.053(18) 0.053(15) 0.17(3) 0.020(16) 0.07(2) 0.029(12)
C53A 0.037(11) 0.052(14) 0.081(16) -0.005(11) 0.044(12) -0.004(9)
C54A 0.08(2) 0.034(13) 0.17(4) 0.011(18) 0.07(2) 0.023(13)
C56A 0.046(17) 0.047(14) 0.042(13) -0.006(9) 0.001(9) 0.018(11)
C61 0.048(2) 0.0318(18) 0.0359(18) -0.0064(15) 0.0224(16) -0.0085(15)
C62 0.149(5) 0.032(2) 0.062(3) -0.007(2) 0.070(3) -0.007(3)
C63 0.166(5) 0.031(2) 0.076(3) -0.011(2) 0.074(4) -0.010(3)
C64 0.094(3) 0.050(3) 0.059(3) -0.024(2) 0.049(3) -0.018(2)
C65 0.059(2) 0.052(2) 0.0312(19) -0.0084(17) 0.0191(17) -0.0130(19)
C66 0.046(2) 0.037(2) 0.0340(19) -0.0057(15) 0.0134(16) -0.0050(16)
C71 0.0299(16) 0.0242(16) 0.0408(19) 0.0047(14) 0.0156(14) 0.0027(13)
C72 0.0372(19) 0.053(2) 0.0372(19) 0.0028(17) 0.0155(16) -0.0020(17)
C73 0.0316(19) 0.056(2) 0.050(2) 0.0043(19) 0.0075(17) -0.0052(17)
C74 0.037(2) 0.045(2) 0.070(3) 0.010(2) 0.029(2) -0.0009(17)
C75 0.045(2) 0.059(3) 0.051(2) 0.009(2) 0.0283(19) -0.0033(19)
C76 0.0395(19) 0.043(2) 0.042(2) 0.0050(17) 0.0181(16) -0.0023(16)
C81 0.0257(16) 0.0307(17) 0.0315(17) -0.0041(14) 0.0068(13) -0.0004(13)
C82 0.080(3) 0.032(2) 0.045(2) 0.0058(17) 0.029(2) 0.0120(19)
C83 0.108(4) 0.029(2) 0.050(2) 0.0019(18) 0.034(3) 0.011(2)
C84 0.070(3) 0.039(2) 0.048(2) -0.0094(18) 0.027(2) 0.0082(19)
C85 0.0417(19) 0.037(2) 0.041(2) -0.0058(16) 0.0192(16) -0.0057(16)
C86 0.0344(18) 0.0305(18) 0.0414(19) -0.0059(15) 0.0140(15) -0.0064(14)
C91 0.0326(16) 0.0204(15) 0.0250(15) 0.0008(12) 0.0118(13) -0.0025(12)
C92 0.0328(17) 0.0278(17) 0.0318(17) -0.0032(13) 0.0133(14) -0.0001(13)
C93 0.0310(17) 0.0383(19) 0.0359(18) -0.0004(15) 0.0066(15) -0.0029(15)
C94 0.044(2) 0.043(2) 0.0280(17) -0.0050(15) 0.0063(15) -0.0146(17)
C95 0.052(2) 0.037(2) 0.0361(19) -0.0122(16) 0.0230(17) -0.0076(17)
C96 0.0353(18) 0.0331(18) 0.0315(17) -0.0066(14) 0.0141(14) -0.0030(14)
C101 0.0377(17) 0.0242(16) 0.0221(15) 0.0048(12) 0.0107(13) 0.0000(13)
O102 0.076(2) 0.122(3) 0.062(2) 0.012(2) 0.0454(18) 0.006(2)
C102 0.041(2) 0.0323(19) 0.040(2) 0.0025(15) 0.0128(16) -0.0062(15)
C103 0.066(3) 0.028(2) 0.052(2) -0.0051(17) 0.011(2) -0.0141(19)
C104 0.068(3) 0.0257(19) 0.051(2) -0.0007(17) 0.016(2) 0.0101(18)
C105 0.046(2) 0.035(2) 0.055(2) 0.0026(18) 0.0168(18) 0.0103(17)
C106 0.0387(19) 0.0265(17) 0.043(2) -0.0011(15) 0.0106(16) -0.0019(14)
C111 0.0299(16) 0.0296(17) 0.0315(17) -0.0048(14) 0.0115(13) 0.0007(13)
C112 0.068(3) 0.0291(18) 0.0355(19) -0.0017(15) 0.0231(18) 0.0046(17)
C113 0.076(3) 0.043(2) 0.0319(19) -0.0058(16) 0.0290(19) 0.000(2)
C114 0.050(2) 0.038(2) 0.0363(19) -0.0133(16) 0.0179(17) -0.0020(16)
C115 0.050(2) 0.0273(18) 0.044(2) -0.0069(15) 0.0194(17) 0.0003(15)
C116 0.047(2) 0.0272(17) 0.0399(19) -0.0013(15) 0.0240(16) -0.0014(15)
C121 0.0290(17) 0.0307(18) 0.0404(19) -0.0045(15) 0.0086(15) 0.0117(14)
C122 0.037(2) 0.053(2) 0.050(2) -0.0117(19) 0.0092(17) 0.0097(18)
C123 0.040(2) 0.066(3) 0.076(3) -0.028(3) 0.006(2) 0.006(2)
C124 0.039(2) 0.044(2) 0.110(4) -0.014(3) 0.032(3) 0.0043(19)
C125 0.056(3) 0.052(3) 0.083(3) 0.003(2) 0.036(2) 0.004(2)
C126 0.044(2) 0.048(2) 0.051(2) -0.0040(19) 0.0191(18) 0.0019(18)
C131 0.113(5) 0.094(5) 0.135(6) 0.018(4) 0.074(4) 0.035(4)
C132 0.258(9) 0.100(5) 0.134(6) 0.062(4) 0.154(7) 0.087(6)
C133 0.103(5) 0.142(6) 0.114(5) 0.002(5) 0.078(4) 0.005(4)
C134 0.196(8) 0.203(9) 0.225(9) 0.148(8) 0.164(8) 0.128(7)
O14 0.0403(14) 0.0431(15) 0.0415(14) -0.0049(12) 0.0086(11) -0.0006(11)
C141 0.080(3) 0.053(3) 0.072(3) 0.007(2) 0.037(3) -0.010(2)
C142 0.049(3) 0.111(5) 0.098(4) -0.010(4) -0.012(3) -0.016(3)
C143 0.056(3) 0.058(4) 0.271(10) -0.023(5) 0.015(5) -0.019(3)
C144 0.038(2) 0.065(3) 0.061(3) 0.011(2) 0.0040(19) -0.007(2)
C151 0.072(4) 0.152(7) 0.087(5) 0.004(5) -0.001(3) 0.007(4)
C161 0.121(4) 0.078(3) 0.074(3) -0.023(3) 0.069(3) -0.042(3)
C152 0.288(13) 0.087(6) 0.098(6) 0.001(5) -0.016(7) 0.008(7)
C162 0.069(3) 0.052(3) 0.063(3) 0.014(2) 0.022(2) -0.007(2)
C153 0.237(11) 0.196(10) 0.128(7) 0.047(7) -0.075(7) -0.126(9)
C163 0.099(4) 0.060(3) 0.036(2) 0.000(2) 0.027(2) -0.025(3)
C154 0.165(7) 0.133(6) 0.053(3) -0.014(4) 0.029(4) -0.045(5)
C164 0.098(4) 0.048(3) 0.054(3) 0.001(2) 0.036(3) -0.017(2)
O21 0.054(3) 0.058(3) 0.107(4) 0.000 0.015(3) 0.000
C211 0.057(3) 0.084(4) 0.083(4) 0.007(3) 0.015(3) 0.011(3)
C212 0.116(5) 0.069(3) 0.082(4) 0.007(3) 0.036(3) 0.027(3)

loop_
_atom_type_symbol
_atom_type_description
_atom_type_scat_dispersion_real
_atom_type_scat_dispersion_imag
_atom_type_scat_source
C C 0.0033 0.0016 'International Tables Vol C Tables 4.2.6.8 and 6.1.1.4'
H H 0.0000 0.0000 'International Tables Vol C Tables 4.2.6.8 and 6.1.1.4'
K K 0.2009 0.2494 'International Tables Vol C Tables 4.2.6.8 and 6.1.1.4'
N N 0.0061 0.0033 'International Tables Vol C Tables 4.2.6.8 and 6.1.1.4'
O O 0.0106 0.0060 'International Tables Vol C Tables 4.2.6.8 and 6.1.1.4'

loop_
_geom_angle_atom_site_label_1
_geom_angle_atom_site_label_2
_geom_angle_atom_site_label_3
_geom_angle
_geom_angle_site_symmetry_1
_geom_angle_site_symmetry_3
_geom_angle_publ_flag
O6 K1 O4 88.02(7) . . ?
O6 K1 O5 90.88(6) . . ?
O4 K1 O5 87.59(6) . . ?
O6 K1 N5 113.23(7) . . ?
O4 K1 N5 107.57(7) . . ?
O5 K1 N5 30.08(6) . . ?
O6 K1 O14 130.87(7) . . ?
O4 K1 O14 125.58(7) . . ?
O5 K1 O14 121.46(7) . . ?
N5 K1 O14 91.39(7) . . ?
O6 K1 N4 104.19(7) . . ?
O4 K1 N4 26.42(6) . . ?
O5 K1 N4 107.84(6) . . ?
N5 K1 N4 117.95(7) . . ?
O14 K1 N4 99.69(7) . . ?
O6 K1 C106 88.77(8) . . ?
O4 K1 C106 162.36(7) . . ?
O5 K1 C106 75.11(7) . . ?
N5 K1 C106 58.20(7) . . ?
O14 K1 C106 68.39(8) . . ?
N4 K1 C106 166.52(8) . . ?
O6 K1 C141 146.77(10) . . ?
O4 K1 C141 102.74(9) . . ?
O5 K1 C141 120.54(9) . . ?
N5 K1 C141 93.59(9) . . ?
O14 K1 C141 23.69(9) . . ?
N4 K1 C141 77.84(9) . . ?
C106 K1 C141 89.31(9) . . ?
O6 K1 C122 70.57(8) . . ?
O4 K1 C122 106.98(9) . . ?
O5 K1 C122 155.50(8) . . ?
N5 K1 C122 145.34(9) . . ?
O14 K1 C122 66.02(8) . . ?
N4 K1 C122 92.56(9) . . ?
C106 K1 C122 88.24(9) . . ?
C141 K1 C122 76.21(10) . . ?
O6 K1 K6 44.67(5) . . ?
O4 K1 K6 89.10(5) . . ?
O5 K1 K6 46.30(4) . . ?
N5 K1 K6 70.41(5) . . ?
O14 K1 K6 144.88(6) . . ?
N4 K1 K6 115.31(5) . . ?
C106 K1 K6 76.51(6) . . ?
C141 K1 K6 162.56(8) . . ?
C122 K1 K6 112.85(7) . . ?
O6 K1 K2 43.67(5) . . ?
O4 K1 K2 44.55(5) . . ?
O5 K1 K2 92.24(4) . . ?
N5 K1 K2 122.26(5) . . ?
O14 K1 K2 146.02(5) . . ?
N4 K1 K2 62.28(5) . . ?
C106 K1 K2 131.16(6) . . ?
C141 K1 K2 135.05(8) . . ?
C122 K1 K2 85.25(7) . . ?
K6 K1 K2 62.086(17) . . ?
O6 K1 K5 85.09(5) . . ?
O4 K1 K5 41.83(4) . . ?
O5 K1 K5 46.07(4) . . ?
N5 K1 K5 70.64(5) . . ?
O14 K1 K5 144.04(5) . . ?
N4 K1 K5 65.23(5) . . ?
C106 K1 K5 120.58(6) . . ?
C141 K1 K5 123.71(8) . . ?
C122 K1 K5 142.20(7) . . ?
K6 K1 K5 58.589(18) . . ?
K2 K1 K5 57.668(17) . . ?
N1 O1 K4 131.39(16) . . ?
N1 O1 K6 130.97(16) . . ?
K4 O1 K6 95.79(7) . . ?
N1 O1 K3 81.88(14) . . ?
K4 O1 K3 85.93(7) . . ?
K6 O1 K3 90.38(7) . . ?
O1 N1 C20 107.6(2) . . ?
O1 N1 C10 106.9(2) . . ?
C20 N1 C10 109.3(2) . . ?
O1 N1 K3 68.00(13) . . ?
C20 N1 K3 145.20(19) . . ?
C10 N1 K3 104.79(19) . . ?
O6 K2 O4 87.16(7) . . ?
O6 K2 N2 108.67(7) . . ?
O4 K2 N2 111.52(7) . . ?
O6 K2 O2 87.57(6) . . ?
O4 K2 O2 90.24(6) . . ?
N2 K2 O2 29.82(6) . . ?
O6 K2 N6 30.03(6) . . ?
O4 K2 N6 111.47(7) . . ?
N2 K2 N6 112.72(8) . . ?
O2 K2 N6 104.36(7) . . ?
O6 K2 O102 131.82(9) . . ?
O4 K2 O102 118.75(9) . . ?
N2 K2 O102 98.78(9) . . ?
O2 K2 O102 128.32(8) . . ?
N6 K2 O102 102.85(9) . . ?
O6 K2 C70 97.81(8) . . ?
O4 K2 C70 43.05(7) . . ?
N2 K2 C70 142.86(8) . . ?
O2 K2 C70 132.09(7) . . ?
N6 K2 C70 103.30(8) . . ?
O102 K2 C70 81.22(9) . . ?
O6 K2 K5 87.56(5) . . ?
O4 K2 K5 43.99(4) . . ?
N2 K2 K5 69.82(5) . . ?
O2 K2 K5 46.28(4) . . ?
N6 K2 K5 117.20(5) . . ?
O102 K2 K5 139.80(8) . . ?
C70 K2 K5 86.22(6) . . ?
O6 K2 K1 42.89(5) . . ?
O4 K2 K1 44.46(5) . . ?
N2 K2 K1 121.50(5) . . ?
O2 K2 K1 91.69(4) . . ?
N6 K2 K1 68.11(5) . . ?
O102 K2 K1 139.39(7) . . ?
C70 K2 K1 63.99(6) . . ?
K5 K2 K1 61.369(18) . . ?
O6 K2 K6 42.53(5) . . ?
O4 K2 K6 86.20(5) . . ?
N2 K2 K6 69.66(5) . . ?
O2 K2 K6 45.12(4) . . ?
N6 K2 K6 64.43(5) . . ?
O102 K2 K6 155.05(8) . . ?
C70 K2 K6 121.61(6) . . ?
K5 K2 K6 58.555(18) . . ?
K1 K2 K6 58.526(18) . . ?
N2 O2 K5 130.15(16) . . ?
N2 O2 K6 135.41(16) . . ?
K5 O2 K6 86.04(6) . . ?
N2 O2 K3 113.58(15) . . ?
K5 O2 K3 91.31(6) . . ?
K6 O2 K3 86.11(6) . . ?
N2 O2 K2 73.59(13) . . ?
K5 O2 K2 83.71(6) . . ?
K6 O2 K2 88.39(6) . . ?
K3 O2 K2 172.83(8) . . ?
O2 N2 C40 106.6(2) . . ?
O2 N2 C30 107.6(2) . . ?
C40 N2 C30 109.4(2) . . ?
O2 N2 K2 76.59(13) . . ?
C40 N2 K2 117.42(19) . . ?
C30 N2 K2 129.5(2) . . ?
O3 K3 O1 92.35(7) . . ?
O3 K3 O2 86.42(6) . . ?
O1 K3 O2 91.65(6) . . ?
O3 K3 O15 124.72(11) . . ?
O1 K3 O15 136.63(10) . . ?
O2 K3 O15 110.44(9) . . ?
O3 K3 N1 115.21(7) . . ?
O1 K3 N1 30.12(6) . . ?
O2 K3 N1 111.28(7) . . ?
O15 K3 N1 106.81(10) . . ?
O3 K3 C10 101.44(7) . . ?
O1 K3 C10 41.76(7) . . ?
O2 K3 C10 132.44(7) . . ?
O15 K3 C10 103.07(10) . . ?
N1 K3 C10 23.98(7) . . ?
O3 K3 K4 46.92(5) . . ?
O1 K3 K4 46.03(5) . . ?
O2 K3 K4 94.60(4) . . ?
O15 K3 K4 153.78(9) . . ?
N1 K3 K4 69.20(5) . . ?
C10 K3 K4 62.26(5) . . ?
O3 K3 K6 89.88(5) . . ?
O1 K3 K6 44.80(5) . . ?
O2 K3 K6 46.85(4) . . ?
O15 K3 K6 140.34(9) . . ?
N1 K3 K6 67.67(5) . . ?
C10 K3 K6 85.97(6) . . ?
K4 K3 K6 63.797(18) . . ?
O3 K3 K5 43.59(5) . . ?
O1 K3 K5 87.78(5) . . ?
O2 K3 K5 43.28(4) . . ?
O15 K3 K5 133.89(8) . . ?
N1 K3 K5 117.79(6) . . ?
C10 K3 K5 122.36(5) . . ?
K4 K3 K5 61.784(18) . . ?
K6 K3 K5 57.775(18) . . ?
N3 O3 K3 142.13(16) . . ?
N3 O3 K4 80.12(14) . . ?
K3 O3 K4 86.55(7) . . ?
N3 O3 K5 121.03(15) . . ?
K3 O3 K5 94.71(7) . . ?
K4 O3 K5 92.76(7) . . ?
O3 N3 C60 107.9(2) . . ?
O3 N3 C50 107.1(2) . . ?
C60 N3 C50 109.2(3) . . ?
O3 N3 K4 68.93(13) . . ?
C60 N3 K4 112.07(19) . . ?
C50 N3 K4 137.6(2) . . ?
O1 K4 O3 93.96(7) . . ?
O1 K4 O16 120.10(8) . . ?
O3 K4 O16 138.83(8) . . ?
O1 K4 N3 121.06(8) . . ?
O3 K4 N3 30.95(7) . . ?
O16 K4 N3 107.97(8) . . ?
O1 K4 O5 86.89(6) . . ?
O3 K4 O5 90.06(6) . . ?
O16 K4 O5 112.54(8) . . ?
N3 K4 O5 105.05(7) . . ?
O1 K4 C161 95.57(10) . . ?
O3 K4 C161 154.62(11) . . ?
O16 K4 C161 24.53(10) . . ?
N3 K4 C161 127.48(11) . . ?
O5 K4 C161 113.89(11) . . ?
O1 K4 C90 125.20(7) . . ?
O3 K4 C90 101.38(7) . . ?
O16 K4 C90 78.49(8) . . ?
N3 K4 C90 94.68(7) . . ?
O5 K4 C90 41.51(6) . . ?
C161 K4 C90 92.19(11) . . ?
O1 K4 K3 48.05(5) . . ?
O3 K4 K3 46.53(5) . . ?
O16 K4 K3 151.41(7) . . ?
N3 K4 K3 73.35(5) . . ?
O5 K4 K3 93.94(4) . . ?
C161 K4 K3 133.93(9) . . ?
C90 K4 K3 130.09(5) . . ?
O1 K4 K5 90.08(5) . . ?
O3 K4 K5 44.42(5) . . ?
O16 K4 K5 144.27(6) . . ?
N3 K4 K5 64.73(5) . . ?
O5 K4 K5 45.64(4) . . ?
C161 K4 K5 158.54(10) . . ?
C90 K4 K5 67.87(5) . . ?
K3 K4 K5 63.19(2) . . ?
O1 K4 K6 42.95(5) . . ?
O3 K4 K6 87.27(5) . . ?
O16 K4 K6 133.14(6) . . ?
N3 K4 K6 117.03(5) . . ?
O5 K4 K6 44.51(4) . . ?
C161 K4 K6 115.41(10) . . ?
C90 K4 K6 85.31(5) . . ?
K3 K4 K6 60.685(19) . . ?
K5 K4 K6 57.302(18) . . ?
N4 O4 K5 144.70(16) . . ?
N4 O4 K1 98.13(14) . . ?
K5 O4 K1 94.06(7) . . ?
N4 O4 K2 123.12(15) . . ?
K5 O4 K2 89.47(6) . . ?
K1 O4 K2 90.99(7) . . ?
O4 N4 C80 107.1(2) . . ?
O4 N4 C70 105.5(2) . . ?
C80 N4 C70 108.3(2) . . ?
O4 N4 K1 55.45(12) . . ?
C80 N4 K1 147.18(18) . . ?
C70 N4 K1 103.51(17) . . ?
O4 K5 O2 96.52(7) . . ?
O4 K5 O3 176.82(7) . . ?
O2 K5 O3 86.65(6) . . ?
O4 K5 O5 90.42(7) . . ?
O2 K5 O5 95.04(6) . . ?
O3 K5 O5 89.22(6) . . ?
O4 K5 C36 110.70(8) . . ?
O2 K5 C36 71.51(8) . . ?
O3 K5 C36 70.35(8) . . ?
O5 K5 C36 155.73(8) . . ?
O4 K5 C86 59.49(7) . . ?
O2 K5 C86 155.81(7) . . ?
O3 K5 C86 117.34(7) . . ?
O5 K5 C86 88.68(7) . . ?
C36 K5 C86 111.99(9) . . ?
O4 K5 C60 134.18(7) . . ?
O2 K5 C60 129.03(7) . . ?
O3 K5 C60 42.67(7) . . ?
O5 K5 C60 90.17(7) . . ?
C36 K5 C60 83.59(9) . . ?
C86 K5 C60 74.72(8) . . ?
O4 K5 C31 94.31(7) . . ?
O2 K5 C31 54.76(7) . . ?
O3 K5 C31 87.58(7) . . ?
O5 K5 C31 149.75(7) . . ?
C36 K5 C31 23.75(8) . . ?
C86 K5 C31 119.30(8) . . ?
C60 K5 C31 107.29(8) . . ?
O4 K5 C35 102.04(8) . . ?
O2 K5 C35 93.85(8) . . ?
O3 K5 C35 77.76(8) . . ?
O5 K5 C35 163.76(8) . . ?
C36 K5 C35 23.41(8) . . ?
C86 K5 C35 88.76(9) . . ?
C60 K5 C35 73.69(9) . . ?
C31 K5 C35 40.67(8) . . ?
O4 K5 K2 46.55(5) . . ?
O2 K5 K2 50.01(5) . . ?
O3 K5 K2 136.63(5) . . ?
O5 K5 K2 95.46(5) . . ?
C36 K5 K2 91.04(6) . . ?
C86 K5 K2 105.88(6) . . ?
C60 K5 K2 174.35(6) . . ?
C31 K5 K2 67.41(6) . . ?
C35 K5 K2 100.67(7) . . ?
O4 K5 K6 92.08(5) . . ?
O2 K5 K6 48.05(5) . . ?
O3 K5 K6 89.99(5) . . ?
O5 K5 K6 47.13(4) . . ?
C36 K5 K6 117.64(7) . . ?
C86 K5 K6 129.11(6) . . ?
C60 K5 K6 120.35(6) . . ?
C31 K5 K6 102.78(6) . . ?
C35 K5 K6 140.97(7) . . ?
K2 K5 K6 63.811(18) . . ?
O4 K5 K1 44.11(5) . . ?
O2 K5 K1 93.95(5) . . ?
O3 K5 K1 135.78(5) . . ?
O5 K5 K1 46.63(4) . . ?
C36 K5 K1 150.65(7) . . ?
C86 K5 K1 71.42(6) . . ?
C60 K5 K1 124.03(6) . . ?
C31 K5 K1 127.95(6) . . ?
C35 K5 K1 145.95(7) . . ?
K2 K5 K1 60.963(18) . . ?
K6 K5 K1 60.043(18) . . ?
N5 O5 K6 133.74(15) . . ?
N5 O5 K5 135.68(15) . . ?
K6 O5 K5 85.23(6) . . ?
N5 O5 K1 77.25(12) . . ?
K6 O5 K1 86.33(6) . . ?
K5 O5 K1 87.30(6) . . ?
N5 O5 K4 108.64(14) . . ?
K6 O5 K4 89.76(6) . . ?
K5 O5 K4 87.95(6) . . ?
K1 O5 K4 174.09(8) . . ?
O5 N5 C90 107.1(2) . . ?
O5 N5 C100 107.6(2) . . ?
C90 N5 C100 110.4(2) . . ?
O5 N5 K1 72.67(12) . . ?
C90 N5 K1 125.53(18) . . ?
C100 N5 K1 121.68(17) . . ?
O6 K6 O1 177.15(7) . . ?
O6 K6 O5 90.73(6) . . ?
O1 K6 O5 86.43(6) . . ?
O6 K6 O2 88.55(6) . . ?
O1 K6 O2 91.84(7) . . ?
O5 K6 O2 93.40(6) . . ?
O6 K6 C102 94.22(8) . . ?
O1 K6 C102 84.75(8) . . ?
O5 K6 C102 73.17(7) . . ?
O2 K6 C102 166.30(8) . . ?
O6 K6 K5 86.50(5) . . ?
O1 K6 K5 91.74(5) . . ?
O5 K6 K5 47.64(4) . . ?
O2 K6 K5 45.90(4) . . ?
C102 K6 K5 120.80(6) . . ?
O6 K6 K1 43.44(5) . . ?
O1 K6 K1 133.71(5) . . ?
O5 K6 K1 47.37(4) . . ?
O2 K6 K1 93.47(5) . . ?
C102 K6 K1 79.54(6) . . ?
K5 K6 K1 61.368(18) . . ?
O6 K6 K3 135.55(5) . . ?
O1 K6 K3 44.82(5) . . ?
O5 K6 K3 90.47(5) . . ?
O2 K6 K3 47.04(4) . . ?
C102 K6 K3 128.37(7) . . ?
K5 K6 K3 62.632(18) . . ?
K1 K6 K3 123.86(2) . . ?
O6 K6 K4 135.96(5) . . ?
O1 K6 K4 41.26(5) . . ?
O5 K6 K4 45.72(4) . . ?
O2 K6 K4 88.07(5) . . ?
C102 K6 K4 80.61(6) . . ?
K5 K6 K4 60.714(18) . . ?
K1 K6 K4 93.01(2) . . ?
K3 K6 K4 55.518(18) . . ?
O6 K6 K2 42.13(5) . . ?
O1 K6 K2 138.04(5) . . ?
O5 K6 K2 90.83(5) . . ?
O2 K6 K2 46.49(4) . . ?
C102 K6 K2 134.13(6) . . ?
K5 K6 K2 57.634(17) . . ?
K1 K6 K2 59.388(18) . . ?
K3 K6 K2 93.43(2) . . ?
K4 K6 K2 118.32(2) . . ?
N6 O6 K1 140.21(16) . . ?
N6 O6 K2 83.44(14) . . ?
K1 O6 K2 93.44(7) . . ?
N6 O6 K6 127.90(15) . . ?
K1 O6 K6 91.89(6) . . ?
K2 O6 K6 95.35(7) . . ?
O6 N6 C110 107.6(2) . . ?
O6 N6 C120 107.4(2) . . ?
C110 N6 C120 109.7(2) . . ?
O6 N6 K2 66.53(13) . . ?
C110 N6 K2 111.86(18) . . ?
C120 N6 K2 137.75(19) . . ?
N1 C10 C11 111.9(3) . . ?
N1 C10 K3 51.23(15) . . ?
C11 C10 K3 114.0(2) . . ?
N1 C10 H10A 109.2 . . ?
C11 C10 H10A 109.2 . . ?
K3 C10 H10A 136.7 . . ?
N1 C10 H10B 109.2 . . ?
C11 C10 H10B 109.2 . . ?
K3 C10 H10B 60.2 . . ?
H10A C10 H10B 107.9 . . ?
N1 C20 C21 113.9(3) . . ?
N1 C20 H20A 108.8 . . ?
C21 C20 H20A 108.8 . . ?
N1 C20 H20B 108.8 . . ?
C21 C20 H20B 108.8 . . ?
H20A C20 H20B 107.7 . . ?
N2 C30 C31 112.6(3) . . ?
N2 C30 H30A 109.1 . . ?
C31 C30 H30A 109.1 . . ?
N2 C30 H30B 109.1 . . ?
C31 C30 H30B 109.1 . . ?
H30A C30 H30B 107.8 . . ?
N2 C40 C41 113.8(3) . . ?
N2 C40 H40A 108.8 . . ?
C41 C40 H40A 108.8 . . ?
N2 C40 H40B 108.8 . . ?
C41 C40 H40B 108.8 . . ?
H40A C40 H40B 107.7 . . ?
N3 C50 C51 110.2(3) . . ?
N3 C50 H50A 109.6 . . ?
C51 C50 H50A 109.6 . . ?
N3 C50 H50B 109.6 . . ?
C51 C50 H50B 109.6 . . ?
H50A C50 H50B 108.1 . . ?
N3 C60 C61 112.5(3) . . ?
N3 C60 K5 85.45(16) . . ?
C61 C60 K5 154.8(2) . . ?
N3 C60 H60A 109.1 . . ?
C61 C60 H60A 109.1 . . ?
K5 C60 H60A 46.3 . . ?
N3 C60 H60B 109.1 . . ?
C61 C60 H60B 109.1 . . ?
K5 C60 H60B 79.4 . . ?
H60A C60 H60B 107.8 . . ?
N4 C70 C71 114.5(3) . . ?
N4 C70 K2 88.32(16) . . ?
C71 C70 K2 157.2(2) . . ?
N4 C70 H70A 108.6 . . ?
C71 C70 H70A 108.6 . . ?
K2 C70 H70A 60.3 . . ?
N4 C70 H70B 108.6 . . ?
C71 C70 H70B 108.6 . . ?
K2 C70 H70B 61.4 . . ?
H70A C70 H70B 107.6 . . ?
N4 C80 C81 115.2(3) . . ?
N4 C80 H80A 108.5 . . ?
C81 C80 H80A 108.5 . . ?
N4 C80 H80B 108.5 . . ?
C81 C80 H80B 108.5 . . ?
H80A C80 H80B 107.5 . . ?
N5 C90 C91 115.0(2) . . ?
N5 C90 K4 77.34(15) . . ?
C91 C90 K4 147.9(2) . . ?
N5 C90 H90A 108.5 . . ?
C91 C90 H90A 108.5 . . ?
K4 C90 H90A 93.7 . . ?
N5 C90 H90B 108.5 . . ?
C91 C90 H90B 108.5 . . ?
K4 C90 H90B 40.9 . . ?
H90A C90 H90B 107.5 . . ?
N5 C100 C101 112.2(2) . . ?
N5 C100 H10C 109.2 . . ?
C101 C100 H10C 109.2 . . ?
N5 C100 H10D 109.2 . . ?
C101 C100 H10D 109.2 . . ?
H10C C100 H10D 107.9 . . ?
N6 C110 C111 111.7(2) . . ?
N6 C110 H11A 109.3 . . ?
C111 C110 H11A 109.3 . . ?
N6 C110 H11B 109.3 . . ?
C111 C110 H11B 109.3 . . ?
H11A C110 H11B 107.9 . . ?
N6 C120 C121 111.9(3) . . ?
N6 C120 H12B 109.2 . . ?
C121 C120 H12B 109.2 . . ?
N6 C120 H12C 109.2 . . ?
C121 C120 H12C 109.2 . . ?
H12B C120 H12C 107.9 . . ?
C154 O15 C151 107.5(4) . . ?
C154 O15 K3 132.3(4) . . ?
C151 O15 K3 119.5(3) . . ?
C164 O16 C161 109.4(3) . . ?
C164 O16 K4 143.9(2) . . ?
C161 O16 K4 103.2(2) . . ?
C12 C11 C16 117.6(3) . . ?
C12 C11 C10 121.5(3) . . ?
C16 C11 C10 121.0(3) . . ?
C11 C12 C13 120.5(4) . . ?
C11 C12 H12A 119.7 . . ?
C13 C12 H12A 119.7 . . ?
C14 C13 C12 120.9(4) . . ?
C14 C13 H13A 119.5 . . ?
C12 C13 H13A 119.5 . . ?
C15 C14 C13 119.3(4) . . ?
C15 C14 H14A 120.4 . . ?
C13 C14 H14A 120.4 . . ?
C14 C15 C16 120.0(4) . . ?
C14 C15 H15A 120.0 . . ?
C16 C15 H15A 120.0 . . ?
C11 C16 C15 121.7(4) . . ?
C11 C16 H16A 119.2 . . ?
C15 C16 H16A 119.2 . . ?
C26 C21 C22 117.7(3) . . ?
C26 C21 C20 121.2(3) . . ?
C22 C21 C20 121.1(3) . . ?
C23 C22 C21 121.5(4) . . ?
C23 C22 H22A 119.2 . . ?
C21 C22 H22A 119.2 . . ?
C24 C23 C22 119.8(4) . . ?
C24 C23 H23A 120.1 . . ?
C22 C23 H23A 120.1 . . ?
C25 C24 C23 120.0(4) . . ?
C25 C24 H24A 120.0 . . ?
C23 C24 H24A 120.0 . . ?
C24 C25 C26 120.1(4) . . ?
C24 C25 H25A 120.0 . . ?
C26 C25 H25A 120.0 . . ?
C21 C26 C25 120.9(4) . . ?
C21 C26 H26A 119.6 . . ?
C25 C26 H26A 119.6 . . ?
C36 C31 C32 118.2(3) . . ?
C36 C31 C30 121.7(3) . . ?
C32 C31 C30 120.1(3) . . ?
C36 C31 K5 65.07(17) . . ?
C32 C31 K5 103.1(2) . . ?
C30 C31 K5 101.62(17) . . ?
C33 C32 C31 120.6(3) . . ?
C33 C32 H32A 119.7 . . ?
C31 C32 H32A 119.7 . . ?
C34 C33 C32 120.3(4) . . ?
C34 C33 H33A 119.8 . . ?
C32 C33 H33A 119.8 . . ?
C35 C34 C33 119.4(4) . . ?
C35 C34 H34A 120.3 . . ?
C33 C34 H34A 120.3 . . ?
C34 C35 C36 120.9(4) . . ?
C34 C35 K5 103.9(2) . . ?
C36 C35 K5 64.52(18) . . ?
C34 C35 H35A 119.6 . . ?
C36 C35 H35A 119.6 . . ?
K5 C35 H35A 101.2 . . ?
C35 C36 C31 120.5(3) . . ?
C35 C36 K5 92.1(2) . . ?
C31 C36 K5 91.18(18) . . ?
C35 C36 H36A 115.7 . . ?
C31 C36 H36A 115.7 . . ?
K5 C36 H36A 115.7 . . ?
C46 C41 C42 118.6(4) . . ?
C46 C41 C40 120.9(4) . . ?
C42 C41 C40 120.5(3) . . ?
C43 C42 C41 121.1(5) . . ?
C43 C42 H42A 119.4 . . ?
C41 C42 H42A 119.4 . . ?
C44 C43 C42 121.0(6) . . ?
C44 C43 H43A 119.5 . . ?
C42 C43 H43A 119.5 . . ?
C43 C44 C45 120.4(5) . . ?
C43 C44 H44A 119.8 . . ?
C45 C44 H44A 119.8 . . ?
C44 C45 C46 119.6(5) . . ?
C44 C45 H45A 120.2 . . ?
C46 C45 H45A 120.2 . . ?
C41 C46 C45 119.2(5) . . ?
C41 C46 H46A 120.4 . . ?
C45 C46 H46A 120.4 . . ?
C52 C51 C56A 96.7(15) . . ?
C52 C51 C56 125.9(10) . . ?
C56A C51 C56 29.7(11) . . ?
C52 C51 C50 120.7(6) . . ?
C56A C51 C50 142.6(15) . . ?
C56 C51 C50 113.0(9) . . ?
C52 C51 C52A 17.0(13) . . ?
C56A C51 C52A 101(2) . . ?
C56 C51 C52A 130.7(18) . . ?
C50 C51 C52A 115.1(17) . . ?
C51 C52 C53 116.6(13) . . ?
C51 C52 H52A 121.7 . . ?
C53 C52 H52A 121.7 . . ?
C52 C53 C54 120.3(18) . . ?
C52 C53 H53A 119.9 . . ?
C54 C53 H53A 119.9 . . ?
C55 C54 C53 122.0(15) . . ?
C55 C54 H54A 119.0 . . ?
C53 C54 H54A 119.0 . . ?
C54 C55 C56 119.6(16) . . ?
C54 C55 H55A 120.2 . . ?
C56 C55 H55A 120.2 . . ?
C55 C56 C51 115.2(13) . . ?
C55 C56 H56A 122.4 . . ?
C51 C56 H56A 122.4 . . ?
C53A C52A C51 126(3) . . ?
C53A C52A H52B 116.9 . . ?
C51 C52A H52B 116.9 . . ?
C54A C53A C52A 113(3) . . ?
C54A C53A H53B 123.5 . . ?
C52A C53A H53B 123.5 . . ?
C55A C54A C53A 126(4) . . ?
C55A C54A H54B 117.1 . . ?
C53A C54A H54B 117.1 . . ?
C54A C55A C56A 118(5) . . ?
C54A C55A H55B 121.0 . . ?
C56A C55A H55B 121.0 . . ?
C51 C56A C55A 132(3) . . ?
C51 C56A H56B 113.8 . . ?
C55A C56A H56B 113.8 . . ?
C62 C61 C66 118.4(3) . . ?
C62 C61 C60 121.6(3) . . ?
C66 C61 C60 120.0(3) . . ?
C61 C62 C63 120.7(4) . . ?
C61 C62 H62A 119.6 . . ?
C63 C62 H62A 119.6 . . ?
C64 C63 C62 120.7(4) . . ?
C64 C63 H63A 119.6 . . ?
C62 C63 H63A 119.6 . . ?
C63 C64 C65 118.7(4) . . ?
C63 C64 H64A 120.6 . . ?
C65 C64 H64A 120.6 . . ?
C66 C65 C64 120.5(4) . . ?
C66 C65 H65A 119.8 . . ?
C64 C65 H65A 119.8 . . ?
C65 C66 C61 120.9(3) . . ?
C65 C66 H66A 119.5 . . ?
C61 C66 H66A 119.5 . . ?
C76 C71 C72 118.2(3) . . ?
C76 C71 C70 120.0(3) . . ?
C72 C71 C70 121.8(3) . . ?
C71 C72 C73 120.3(3) . . ?
C71 C72 H72A 119.9 . . ?
C73 C72 H72A 119.9 . . ?
C74 C73 C72 120.7(4) . . ?
C74 C73 H73A 119.7 . . ?
C72 C73 H73A 119.7 . . ?
C73 C74 C75 120.0(3) . . ?
C73 C74 H74A 120.0 . . ?
C75 C74 H74A 120.0 . . ?
C74 C75 C76 119.9(3) . . ?
C74 C75 H75A 120.1 . . ?
C76 C75 H75A 120.1 . . ?
C71 C76 C75 120.9(3) . . ?
C71 C76 H76A 119.5 . . ?
C75 C76 H76A 119.5 . . ?
C86 C81 C82 118.1(3) . . ?
C86 C81 C80 124.3(3) . . ?
C82 C81 C80 117.6(3) . . ?
C83 C82 C81 121.4(4) . . ?
C83 C82 H82A 119.3 . . ?
C81 C82 H82A 119.3 . . ?
C82 C83 C84 120.1(4) . . ?
C82 C83 H83A 120.0 . . ?
C84 C83 H83A 120.0 . . ?
C85 C84 C83 119.2(3) . . ?
C85 C84 H84A 120.4 . . ?
C83 C84 H84A 120.4 . . ?
C84 C85 C86 120.6(3) . . ?
C84 C85 H85A 119.7 . . ?
C86 C85 H85A 119.7 . . ?
C81 C86 C85 120.6(3) . . ?
C81 C86 K5 99.9(2) . . ?
C85 C86 K5 111.5(2) . . ?
C81 C86 H86A 119.7 . . ?
C85 C86 H86A 119.7 . . ?
K5 C86 H86A 57.0 . . ?
C96 C91 C92 118.4(3) . . ?
C96 C91 C90 119.2(3) . . ?
C92 C91 C90 122.4(3) . . ?
C93 C92 C91 120.8(3) . . ?
C93 C92 H92A 119.6 . . ?
C91 C92 H92A 119.6 . . ?
C94 C93 C92 120.5(3) . . ?
C94 C93 H93A 119.8 . . ?
C92 C93 H93A 119.8 . . ?
C93 C94 C95 119.3(3) . . ?
C93 C94 H94A 120.3 . . ?
C95 C94 H94A 120.3 . . ?
C94 C95 C96 120.3(3) . . ?
C94 C95 H95A 119.9 . . ?
C96 C95 H95A 119.9 . . ?
C91 C96 C95 120.6(3) . . ?
C91 C96 H96A 119.7 . . ?
C95 C96 H96A 119.7 . . ?
C106 C101 C102 117.8(3) . . ?
C106 C101 C100 119.8(3) . . ?
C102 C101 C100 122.3(3) . . ?
C131 O102 C134 105.1(4) . . ?
C131 O102 K2 125.7(3) . . ?
C134 O102 K2 127.1(4) . . ?
C101 C102 C103 120.4(3) . . ?
C101 C102 K6 94.29(19) . . ?
C103 C102 K6 101.2(2) . . ?
C101 C102 H10E 119.8 . . ?
C103 C102 H10E 119.8 . . ?
K6 C102 H10E 74.2 . . ?
C104 C103 C102 120.3(3) . . ?
C104 C103 H10F 119.8 . . ?
C102 C103 H10F 119.8 . . ?
C105 C104 C103 119.9(3) . . ?
C105 C104 H10G 120.0 . . ?
C103 C104 H10G 120.0 . . ?
C104 C105 C106 119.8(3) . . ?
C104 C105 H10H 120.1 . . ?
C106 C105 H10H 120.1 . . ?
C105 C106 C101 121.7(3) . . ?
C105 C106 K1 108.9(2) . . ?
C101 C106 K1 89.85(19) . . ?
C105 C106 H10I 119.1 . . ?
C101 C106 H10I 119.1 . . ?
K1 C106 H10I 70.7 . . ?
C112 C111 C116 118.1(3) . . ?
C112 C111 C110 120.3(3) . . ?
C116 C111 C110 121.6(3) . . ?
C113 C112 C111 120.7(3) . . ?
C113 C112 H11C 119.7 . . ?
C111 C112 H11C 119.7 . . ?
C114 C113 C112 120.4(3) . . ?
C114 C113 H11D 119.8 . . ?
C112 C113 H11D 119.8 . . ?
C115 C114 C113 119.3(3) . . ?
C115 C114 H11E 120.3 . . ?
C113 C114 H11E 120.3 . . ?
C114 C115 C116 120.5(3) . . ?
C114 C115 H11F 119.7 . . ?
C116 C115 H11F 119.7 . . ?
C115 C116 C111 121.0(3) . . ?
C115 C116 H11G 119.5 . . ?
C111 C116 H11G 119.5 . . ?
C126 C121 C122 117.4(3) . . ?
C126 C121 C120 119.8(3) . . ?
C122 C121 C120 122.7(3) . . ?
C121 C122 C123 120.3(4) . . ?
C121 C122 K1 94.1(2) . . ?
C123 C122 K1 108.6(2) . . ?
C121 C122 H12D 119.9 . . ?
C123 C122 H12D 119.9 . . ?
K1 C122 H12D 66.9 . . ?
C124 C123 C122 120.8(4) . . ?
C124 C123 H12E 119.6 . . ?
C122 C123 H12E 119.6 . . ?
C123 C124 C125 119.7(4) . . ?
C123 C124 H12F 120.2 . . ?
C125 C124 H12F 120.2 . . ?
C124 C125 C126 119.9(4) . . ?
C124 C125 H12G 120.1 . . ?
C126 C125 H12G 120.1 . . ?
C121 C126 C125 121.9(4) . . ?
C121 C126 H12H 119.1 . . ?
C125 C126 H12H 119.1 . . ?
O102 C131 C132 108.9(5) . . ?
O102 C131 H13B 109.9 . . ?
C132 C131 H13B 109.9 . . ?
O102 C131 H13C 109.9 . . ?
C132 C131 H13C 109.9 . . ?
H13B C131 H13C 108.3 . . ?
C133 C132 C131 105.5(5) . . ?
C133 C132 H13D 110.6 . . ?
C131 C132 H13D 110.6 . . ?
C133 C132 H13E 110.6 . . ?
C131 C132 H13E 110.6 . . ?
H13D C132 H13E 108.8 . . ?
C134 C133 C132 103.2(5) . . ?
C134 C133 H13F 111.1 . . ?
C132 C133 H13F 111.1 . . ?
C134 C133 H13G 111.1 . . ?
C132 C133 H13G 111.1 . . ?
H13F C133 H13G 109.1 . . ?
O102 C134 C133 113.8(6) . . ?
O102 C134 H13H 108.8 . . ?
C133 C134 H13H 108.8 . . ?
O102 C134 H13I 108.8 . . ?
C133 C134 H13I 108.8 . . ?
H13H C134 H13I 107.7 . . ?
C144 O14 C141 109.6(3) . . ?
C144 O14 K1 147.6(2) . . ?
C141 O14 K1 102.3(2) . . ?
C143 C141 O14 108.5(4) . . ?
C143 C141 K1 162.2(4) . . ?
O14 C141 K1 54.03(19) . . ?
C143 C141 H14B 110.0 . . ?
O14 C141 H14B 110.0 . . ?
K1 C141 H14B 82.2 . . ?
C143 C141 H14C 110.0 . . ?
O14 C141 H14C 110.0 . . ?
K1 C141 H14C 76.7 . . ?
H14B C141 H14C 108.4 . . ?
C143 C142 C144 105.6(4) . . ?
C143 C142 H14D 110.6 . . ?
C144 C142 H14D 110.6 . . ?
C143 C142 H14E 110.6 . . ?
C144 C142 H14E 110.6 . . ?
H14D C142 H14E 108.7 . . ?
C141 C143 C142 109.1(4) . . ?
C141 C143 H14F 109.9 . . ?
C142 C143 H14F 109.9 . . ?
C141 C143 H14G 109.9 . . ?
C142 C143 H14G 109.9 . . ?
H14F C143 H14G 108.3 . . ?
O14 C144 C142 106.7(4) . . ?
O14 C144 H14H 110.4 . . ?
C142 C144 H14H 110.4 . . ?
O14 C144 H14I 110.4 . . ?
C142 C144 H14I 110.4 . . ?
H14H C144 H14I 108.6 . . ?
C152 C151 O15 107.6(6) . . ?
C152 C151 H15B 110.2 . . ?
O15 C151 H15B 110.2 . . ?
C152 C151 H15C 110.2 . . ?
O15 C151 H15C 110.2 . . ?
H15B C151 H15C 108.5 . . ?
O16 C161 C162 107.0(4) . . ?
O16 C161 K4 52.28(17) . . ?
C162 C161 K4 153.0(3) . . ?
O16 C161 H16B 110.3 . . ?
C162 C161 H16B 110.3 . . ?
K4 C161 H16B 94.5 . . ?
O16 C161 H16C 110.3 . . ?
C162 C161 H16C 110.3 . . ?
K4 C161 H16C 69.3 . . ?
H16B C161 H16C 108.6 . . ?
C151 C152 C153 100.5(9) . . ?
C151 C152 H15D 111.7 . . ?
C153 C152 H15D 111.7 . . ?
C151 C152 H15E 111.7 . . ?
C153 C152 H15E 111.7 . . ?
H15D C152 H15E 109.4 . . ?
C163 C162 C161 104.0(4) . . ?
C163 C162 H16D 111.0 . . ?
C161 C162 H16D 111.0 . . ?
C163 C162 H16E 111.0 . . ?
C161 C162 H16E 111.0 . . ?
H16D C162 H16E 109.0 . . ?
C152 C153 C154 107.1(6) . . ?
C152 C153 H15F 110.3 . . ?
C154 C153 H15F 110.3 . . ?
C152 C153 H15G 110.3 . . ?
C154 C153 H15G 110.3 . . ?
H15F C153 H15G 108.5 . . ?
C162 C163 C164 102.8(3) . . ?
C162 C163 H16F 111.2 . . ?
C164 C163 H16F 111.2 . . ?
C162 C163 H16G 111.2 . . ?
C164 C163 H16G 111.2 . . ?
H16F C163 H16G 109.1 . . ?
O15 C154 C153 102.3(5) . . ?
O15 C154 H15H 111.3 . . ?
C153 C154 H15H 111.3 . . ?
O15 C154 H15I 111.3 . . ?
C153 C154 H15I 111.3 . . ?
H15H C154 H15I 109.2 . . ?
O16 C164 C163 106.7(3) . . ?
O16 C164 H16H 110.4 . . ?
C163 C164 H16H 110.4 . . ?
O16 C164 H16I 110.4 . . ?
C163 C164 H16I 110.4 . . ?
H16H C164 H16I 108.6 . . ?
C203 O20 C201 75.1(11) 7_566 . ?
C203 O20 C204 148.7(10) 7_566 . ?
C201 O20 C204 110.77(6) . . ?
C203 O20 C202 67.8(9) 7_566 7_566 ?
C201 O20 C202 124.6(9) . 7_566 ?
C204 O20 C202 85.3(8) . 7_566 ?
C203 O20 C201 113.4(12) 7_566 7_566 ?
C201 O20 C201 106.0(9) . 7_566 ?
C204 O20 C201 35.5(7) . 7_566 ?
C202 O20 C201 57.8(7) 7_566 7_566 ?
C203 O20 C204 57.3(9) 7_566 7_566 ?
C201 O20 C204 32.2(7) . 7_566 ?
C204 O20 C204 110.9(7) . 7_566 ?
C202 O20 C204 92.4(9) 7_566 7_566 ?
C201 O20 C204 88.4(10) 7_566 7_566 ?
O20 C201 C202 105.68(9) . . ?
O20 C201 H20C 110.6 . . ?
C202 C201 H20C 110.6 . . ?
O20 C201 H20D 110.6 . . ?
C202 C201 H20D 110.6 . . ?
H20C C201 H20D 108.7 . . ?
C201 C202 C203 102.27(9) . . ?
C201 C202 H20E 111.3 . . ?
C203 C202 H20E 111.3 . . ?
C201 C202 H20F 111.3 . . ?
C203 C202 H20F 111.3 . . ?
H20E C202 H20F 109.2 . . ?
C204 C203 C202 102.21(9) . . ?
C204 C203 H20G 111.3 . . ?
C202 C203 H20G 111.3 . . ?
C204 C203 H20H 111.3 . . ?
C202 C203 H20H 111.3 . . ?
H20G C203 H20H 109.2 . . ?
O20 C204 C203 105.59(9) . . ?
O20 C204 H20I 110.6 . . ?
C203 C204 H20I 110.6 . . ?
O20 C204 H20J 110.6 . . ?
C203 C204 H20J 110.6 . . ?
H20I C204 H20J 108.8 . . ?
C211 O21 C211 109.4(5) 2 . ?
O21 C211 C212 107.0(4) . . ?
O21 C211 H21A 110.3 . . ?
C212 C211 H21A 110.3 . . ?
O21 C211 H21B 110.3 . . ?
C212 C211 H21B 110.3 . . ?
H21A C211 H21B 108.6 . . ?
C211 C212 C212 102.1(3) . 2 ?
C211 C212 H21C 111.3 . . ?
C212 C212 H21C 111.3 2 . ?
C211 C212 H21D 111.3 . . ?
C212 C212 H21D 111.3 2 . ?
H21C C212 H21D 109.2 . . ?

loop_
_geom_bond_atom_site_label_1
_geom_bond_atom_site_label_2
_geom_bond_distance
_geom_bond_site_symmetry_2
_geom_bond_publ_flag
K1 O6 2.573(2) . ?
K1 O4 2.644(2) . ?
K1 O5 2.758(2) . ?
K1 N5 2.818(2) . ?
K1 O14 2.846(2) . ?
K1 N4 3.178(3) . ?
K1 C106 3.390(3) . ?
K1 C141 3.437(5) . ?
K1 C122 3.509(4) . ?
K1 K6 3.7404(10) . ?
K1 K2 3.7744(10) . ?
K1 K5 3.7892(9) . ?
O1 N1 1.433(3) . ?
O1 K4 2.562(2) . ?
O1 K6 2.647(2) . ?
O1 K3 2.648(2) . ?
N1 C20 1.450(4) . ?
N1 C10 1.473(4) . ?
N1 K3 2.827(3) . ?
K2 O6 2.611(2) . ?
K2 O4 2.648(2) . ?
K2 N2 2.773(3) . ?
K2 O2 2.812(2) . ?
K2 N6 2.828(3) . ?
K2 O102 2.945(3) . ?
K2 C70 3.365(3) . ?
K2 K5 3.6478(9) . ?
K2 K6 3.8753(9) . ?
O2 N2 1.437(3) . ?
O2 K5 2.652(2) . ?
O2 K6 2.747(2) . ?
O2 K3 2.755(2) . ?
N2 C40 1.463(4) . ?
N2 C30 1.469(4) . ?
K3 O3 2.582(2) . ?
K3 O15 2.784(3) . ?
K3 C10 3.505(3) . ?
K3 K4 3.5510(10) . ?
K3 K6 3.7562(10) . ?
K3 K5 3.8679(10) . ?
O3 N3 1.432(3) . ?
O3 K4 2.598(2) . ?
O3 K5 2.676(2) . ?
N3 C60 1.458(4) . ?
N3 C50 1.461(4) . ?
N3 K4 2.743(3) . ?
K4 O16 2.718(3) . ?
K4 O5 2.767(2) . ?
K4 C161 3.345(4) . ?
K4 C90 3.527(3) . ?
K4 K5 3.8187(10) . ?
K4 K6 3.8652(9) . ?
O4 N4 1.428(3) . ?
O4 K5 2.533(2) . ?
N4 C80 1.458(4) . ?
N4 C70 1.467(4) . ?
K5 O5 2.732(2) . ?
K5 C36 3.126(3) . ?
K5 C86 3.415(3) . ?
K5 C60 3.440(3) . ?
K5 C31 3.446(3) . ?
K5 C35 3.460(3) . ?
K5 K6 3.6844(10) . ?
O5 N5 1.448(3) . ?
O5 K6 2.710(2) . ?
N5 C90 1.462(4) . ?
N5 C100 1.466(4) . ?
K6 O6 2.631(2) . ?
K6 C102 3.283(3) . ?
O6 N6 1.424(3) . ?
N6 C110 1.462(4) . ?
N6 C120 1.473(4) . ?
C10 C11 1.505(4) . ?
C10 H10A 0.9900 . ?
C10 H10B 0.9900 . ?
C20 C21 1.500(4) . ?
C20 H20A 0.9900 . ?
C20 H20B 0.9900 . ?
C30 C31 1.506(5) . ?
C30 H30A 0.9900 . ?
C30 H30B 0.9900 . ?
C40 C41 1.507(4) . ?
C40 H40A 0.9900 . ?
C40 H40B 0.9900 . ?
C50 C51 1.514(6) . ?
C50 H50A 0.9900 . ?
C50 H50B 0.9900 . ?
C60 C61 1.507(4) . ?
C60 H60A 0.9900 . ?
C60 H60B 0.9900 . ?
C70 C71 1.512(4) . ?
C70 H70A 0.9900 . ?
C70 H70B 0.9900 . ?
C80 C81 1.505(4) . ?
C80 H80A 0.9900 . ?
C80 H80B 0.9900 . ?
C90 C91 1.512(4) . ?
C90 H90A 0.9900 . ?
C90 H90B 0.9900 . ?
C100 C101 1.502(4) . ?
C100 H10C 0.9900 . ?
C100 H10D 0.9900 . ?
C110 C111 1.508(4) . ?
C110 H11A 0.9900 . ?
C110 H11B 0.9900 . ?
C120 C121 1.499(5) . ?
C120 H12B 0.9900 . ?
C120 H12C 0.9900 . ?
O15 C154 1.416(7) . ?
O15 C151 1.424(7) . ?
O16 C164 1.405(5) . ?
O16 C161 1.427(5) . ?
C11 C12 1.369(5) . ?
C11 C16 1.378(5) . ?
C12 C13 1.391(5) . ?
C12 H12A 0.9500 . ?
C13 C14 1.364(6) . ?
C13 H13A 0.9500 . ?
C14 C15 1.352(6) . ?
C14 H14A 0.9500 . ?
C15 C16 1.388(5) . ?
C15 H15A 0.9500 . ?
C16 H16A 0.9500 . ?
C21 C26 1.378(5) . ?
C21 C22 1.381(5) . ?
C22 C23 1.381(5) . ?
C22 H22A 0.9500 . ?
C23 C24 1.366(6) . ?
C23 H23A 0.9500 . ?
C24 C25 1.362(6) . ?
C24 H24A 0.9500 . ?
C25 C26 1.391(5) . ?
C25 H25A 0.9500 . ?
C26 H26A 0.9500 . ?
C31 C36 1.388(4) . ?
C31 C32 1.390(5) . ?
C32 C33 1.380(5) . ?
C32 H32A 0.9500 . ?
C33 C34 1.378(6) . ?
C33 H33A 0.9500 . ?
C34 C35 1.366(5) . ?
C34 H34A 0.9500 . ?
C35 C36 1.376(5) . ?
C35 H35A 0.9500 . ?
C36 H36A 1.0000 . ?
C41 C46 1.377(5) . ?
C41 C42 1.383(6) . ?
C42 C43 1.376(5) . ?
C42 H42A 0.9500 . ?
C43 C44 1.327(8) . ?
C43 H43A 0.9500 . ?
C44 C45 1.378(8) . ?
C44 H44A 0.9500 . ?
C45 C46 1.424(7) . ?
C45 H45A 0.9500 . ?
C46 H46A 0.9500 . ?
C51 C52 1.30(2) . ?
C51 C56A 1.36(4) . ?
C51 C56 1.437(15) . ?
C51 C52A 1.62(5) . ?
C52 C53 1.365(19) . ?
C52 H52A 0.9500 . ?
C53 C54 1.40(3) . ?
C53 H53A 0.9500 . ?
C54 C55 1.33(4) . ?
C54 H54A 0.9500 . ?
C55 C56 1.376(17) . ?
C55 H55A 0.9500 . ?
C56 H56A 0.9500 . ?
C52A C53A 1.50(5) . ?
C52A H52B 0.9500 . ?
C53A C54A 1.44(7) . ?
C53A H53B 0.9500 . ?
C54A C55A 1.22(9) . ?
C54A H54B 0.9500 . ?
C55A C56A 1.53(6) . ?
C55A H55B 0.9500 . ?
C56A H56B 0.9500 . ?
C61 C62 1.375(5) . ?
C61 C66 1.388(5) . ?
C62 C63 1.383(5) . ?
C62 H62A 0.9500 . ?
C63 C64 1.376(6) . ?
C63 H63A 0.9500 . ?
C64 C65 1.384(6) . ?
C64 H64A 0.9500 . ?
C65 C66 1.374(5) . ?
C65 H65A 0.9500 . ?
C66 H66A 0.9500 . ?
C71 C76 1.387(4) . ?
C71 C72 1.390(5) . ?
C72 C73 1.390(5) . ?
C72 H72A 0.9500 . ?
C73 C74 1.364(5) . ?
C73 H73A 0.9500 . ?
C74 C75 1.371(5) . ?
C74 H74A 0.9500 . ?
C75 C76 1.391(5) . ?
C75 H75A 0.9500 . ?
C76 H76A 0.9500 . ?
C81 C86 1.386(4) . ?
C81 C82 1.389(5) . ?
C82 C83 1.377(5) . ?
C82 H82A 0.9500 . ?
C83 C84 1.383(5) . ?
C83 H83A 0.9500 . ?
C84 C85 1.379(5) . ?
C84 H84A 0.9500 . ?
C85 C86 1.387(5) . ?
C85 H85A 0.9500 . ?
C86 H86A 0.9500 . ?
C91 C96 1.381(4) . ?
C91 C92 1.389(4) . ?
C92 C93 1.386(4) . ?
C92 H92A 0.9500 . ?
C93 C94 1.374(5) . ?
C93 H93A 0.9500 . ?
C94 C95 1.378(5) . ?
C94 H94A 0.9500 . ?
C95 C96 1.396(4) . ?
C95 H95A 0.9500 . ?
C96 H96A 0.9500 . ?
C101 C106 1.386(4) . ?
C101 C102 1.388(4) . ?
O102 C131 1.370(6) . ?
O102 C134 1.380(7) . ?
C102 C103 1.392(5) . ?
C102 H10E 0.9500 . ?
C103 C104 1.373(5) . ?
C103 H10F 0.9500 . ?
C104 C105 1.369(5) . ?
C104 H10G 0.9500 . ?
C105 C106 1.378(5) . ?
C105 H10H 0.9500 . ?
C106 H10I 0.9500 . ?
C111 C112 1.387(5) . ?
C111 C116 1.388(4) . ?
C112 C113 1.383(5) . ?
C112 H11C 0.9500 . ?
C113 C114 1.381(5) . ?
C113 H11D 0.9500 . ?
C114 C115 1.369(5) . ?
C114 H11E 0.9500 . ?
C115 C116 1.381(4) . ?
C115 H11F 0.9500 . ?
C116 H11G 0.9500 . ?
C121 C126 1.378(5) . ?
C121 C122 1.385(5) . ?
C122 C123 1.399(6) . ?
C122 H12D 0.9500 . ?
C123 C124 1.354(6) . ?
C123 H12E 0.9500 . ?
C124 C125 1.366(6) . ?
C124 H12F 0.9500 . ?
C125 C126 1.383(5) . ?
C125 H12G 0.9500 . ?
C126 H12H 0.9500 . ?
C131 C132 1.476(7) . ?
C131 H13B 0.9900 . ?
C131 H13C 0.9900 . ?
C132 C133 1.435(8) . ?
C132 H13D 0.9900 . ?
C132 H13E 0.9900 . ?
C133 C134 1.384(8) . ?
C133 H13F 0.9900 . ?
C133 H13G 0.9900 . ?
C134 H13H 0.9900 . ?
C134 H13I 0.9900 . ?
O14 C144 1.412(4) . ?
O14 C141 1.413(5) . ?
C141 C143 1.406(7) . ?
C141 H14B 0.9900 . ?
C141 H14C 0.9900 . ?
C142 C143 1.438(8) . ?
C142 C144 1.491(6) . ?
C142 H14D 0.9900 . ?
C142 H14E 0.9900 . ?
C143 H14F 0.9900 . ?
C143 H14G 0.9900 . ?
C144 H14H 0.9900 . ?
C144 H14I 0.9900 . ?
C151 C152 1.404(9) . ?
C151 H15B 0.9900 . ?
C151 H15C 0.9900 . ?
C161 C162 1.498(6) . ?
C161 H16B 0.9900 . ?
C161 H16C 0.9900 . ?
C152 C153 1.447(10) . ?
C152 H15D 0.9900 . ?
C152 H15E 0.9900 . ?
C162 C163 1.482(6) . ?
C162 H16D 0.9900 . ?
C162 H16E 0.9900 . ?
C153 C154 1.535(9) . ?
C153 H15F 0.9900 . ?
C153 H15G 0.9900 . ?
C163 C164 1.507(5) . ?
C163 H16F 0.9900 . ?
C163 H16G 0.9900 . ?
C154 H15H 0.9900 . ?
C154 H15I 0.9900 . ?
C164 H16H 0.9900 . ?
C164 H16I 0.9900 . ?
O20 C203 1.203(18) 7_566 ?
O20 C201 1.4219(9) . ?
O20 C204 1.4222(9) . ?
O20 C202 1.49(2) 7_566 ?
O20 C201 1.60(2) 7_566 ?
O20 C204 1.75(2) 7_566 ?
C201 C202 1.4969(10) . ?
C201 H20C 0.9900 . ?
C201 H20D 0.9900 . ?
C202 C203 1.5215(10) . ?
C202 H20E 0.9900 . ?
C202 H20F 0.9900 . ?
C203 C204 1.4972(10) . ?
C203 H20G 0.9900 . ?
C203 H20H 0.9900 . ?
C204 H20I 0.9900 . ?
C204 H20J 0.9900 . ?
O21 C211 1.405(5) 2 ?
O21 C211 1.405(5) . ?
C211 C212 1.483(7) . ?
C211 H21A 0.9900 . ?
C211 H21B 0.9900 . ?
C212 C212 1.504(10) 2 ?
C212 H21C 0.9900 . ?
C212 H21D 0.9900 . ?
